data_7063493
loop_
_publ_author_name
'Du, Jun'
'Shi, Zhi-Qiang'
'Wang, Cong'
'Cui, Peng'

_publ_section_title
;
 Ligand redistribution reactions for the synthesis of heterobimetallic
 rare-earth metal complexes of Co(ii) and Fe(ii)
;
_journal_issue 44
_journal_name_full 'New Journal of Chemistry'
_journal_page_first 18695
_journal_page_last 18699
_journal_paper_doi 10.1039/D4NJ03582H
_journal_volume 48
_journal_year 2024
_chemical_formula_moiety 'C78 H99 Cl Co2 K N3 O6 P3, 2(C4 H8 O)'
_chemical_formula_sum 'C86 H115 Cl Co2 K N3 O8 P3'
_chemical_formula_weight 1604.12
_space_group_crystal_system monoclinic
_space_group_IT_number 14
_space_group_name_Hall '-P 2ybc'
_space_group_name_H-M_alt 'P 1 21/c 1'
_atom_sites_solution_hydrogens geom
_atom_sites_solution_primary dual
_atom_sites_solution_secondary difmap
_audit_creation_date 2024-10-11
_audit_creation_method
;
Olex2 1.5
(compiled 2022.04.07 svn.rca3783a0 for OlexSys, GUI svn.r6498)
;
_audit_update_record
;
2024-10-12 deposited with the CCDC.	2024-10-16 downloaded from the CCDC.
;
_cell_angle_alpha 90
_cell_angle_beta 99.91(3)
_cell_angle_gamma 90
_cell_formula_units_Z 4
_cell_length_a 15.202(3)
_cell_length_b 22.359(4)
_cell_length_c 27.450(5)
_cell_measurement_reflns_used 9339
_cell_measurement_temperature 273(2)
_cell_measurement_theta_max 27.38
_cell_measurement_theta_min 2.91
_cell_volume 9191(3)
_computing_cell_refinement 'SAINT V8.38A (?, 2016)'
_computing_data_collection 'Bruker D8 Venture diffractometer'
_computing_data_reduction 'SAINT V8.38A (?, 2016)'
_computing_molecular_graphics 'Olex2 1.5 (Dolomanov et al., 2009)'
_computing_publication_material 'Olex2 1.5 (Dolomanov et al., 2009)'
_computing_structure_refinement 'SHELXL 2019/3 (Sheldrick, 2015)'
_diffrn_ambient_temperature 273(2)
_diffrn_detector 'CCD area detector'
_diffrn_detector_area_resol_mean 7.9
_diffrn_detector_type 'CCD area detector'
_diffrn_measured_fraction_theta_full 0.991
_diffrn_measured_fraction_theta_max 0.998
_diffrn_measurement_device 'three-circle diffractometer'
_diffrn_measurement_device_type 'Bruker D8 Venture'
_diffrn_measurement_method 'phi and omega scans'
_diffrn_radiation_monochromator graphite
_diffrn_radiation_probe x-ray
_diffrn_radiation_type MoK\a
_diffrn_radiation_wavelength 0.71073
_diffrn_reflns_av_unetI/netI 0.0330
_diffrn_reflns_Laue_measured_fraction_full 0.991
_diffrn_reflns_Laue_measured_fraction_max 0.998
_diffrn_reflns_limit_h_max 18
_diffrn_reflns_limit_h_min -18
_diffrn_reflns_limit_k_max 26
_diffrn_reflns_limit_k_min -26
_diffrn_reflns_limit_l_max 32
_diffrn_reflns_limit_l_min -32
_diffrn_reflns_number 16144
_diffrn_reflns_point_group_measured_fraction_full 0.991
_diffrn_reflns_point_group_measured_fraction_max 0.998
_diffrn_reflns_theta_full 25.058
_diffrn_reflns_theta_max 25.058
_diffrn_reflns_theta_min 2.835
_diffrn_source 'sealed X-ray tube'
_diffrn_source_target Mo
_exptl_absorpt_coefficient_mu 0.538
_exptl_absorpt_correction_T_max 0.7456
_exptl_absorpt_correction_T_min 0.5375
_exptl_absorpt_correction_type multi-scan
_exptl_absorpt_process_details SADABS
_exptl_crystal_colour 'clear light colourless'
_exptl_crystal_colour_lustre clear
_exptl_crystal_colour_modifier light
_exptl_crystal_colour_primary colourless
_exptl_crystal_density_diffrn 1.159
_exptl_crystal_density_method 'not measured'
_exptl_crystal_description block
_exptl_crystal_F_000 3404
_exptl_crystal_size_max 0.21
_exptl_crystal_size_mid 0.2
_exptl_crystal_size_min 0.2
_refine_diff_density_max 1.319
_refine_diff_density_min -0.721
_refine_diff_density_rms 0.095
_refine_ls_extinction_method none
_refine_ls_goodness_of_fit_ref 1.075
_refine_ls_hydrogen_treatment constr
_refine_ls_matrix_type full
_refine_ls_number_parameters 1558
_refine_ls_number_reflns 16144
_refine_ls_number_restraints 2456
_refine_ls_restrained_S_all 1.020
_refine_ls_R_factor_all 0.0946
_refine_ls_R_factor_gt 0.0738
_refine_ls_shift/su_max 0.002
_refine_ls_shift/su_mean 0.000
_refine_ls_structure_factor_coef Fsqd
_refine_ls_weighting_details 'w=1/[\s^2^(Fo^2^)+(0.1279P)^2^+16.0044P] where P=(Fo^2^+2Fc^2^)/3'
_refine_ls_weighting_scheme calc
_refine_ls_wR_factor_gt 0.2248
_refine_ls_wR_factor_ref 0.2483
_reflns_Friedel_coverage 0.000
_reflns_number_gt 12743
_reflns_number_total 16144
_reflns_threshold_expression 'I > 2\s(I)'
_cod_data_source_file d4nj03582h2.cif
_cod_data_source_block 3_tw
_cod_depositor_comments 'Adding full bibliography for 7063493--7063496.cif.'
_cod_database_code 7063493
_shelx_shelxl_version_number 2019/3
_shelx_space_group_comment
;
The symmetry employed for this shelxl refinement is uniquely defined
by the following loop, which should always be used as a source of
symmetry information in preference to the above space-group names.
They are only intended as comments.
;
_shelx_estimated_absorpt_t_max 0.900
_shelx_estimated_absorpt_t_min 0.895
_olex2_refinement_description
;
1. Twinned data refinement
 Scales: 0.64(4)
 0.157(8) 0.20(4)
2. Fixed Uiso
 At 1.2 times of:
  All C(H) groups, All C(H,H) groups
3. Restrained distances
 O9-C90 = O9-C87 = O8-C83 = O8-C86 = O7-C79 = O7-C82
 1.43 with sigma of 0.01
 C82-C81 = C81-C80 = C80-C79 = C84-C83 = C85-C84 = C86-C85 = C88-C87 = C89-C88
 = C90-C89
 1.54 with sigma of 0.01
 C87-C90 = C83-C86 = C82-C79
 2.336 with sigma of 0.02
 C82-C80 = C79-C81 = C86-C84 = C83-C85 = C87-C89 = C90-C88
 2.515 with sigma of 0.02
 O7-C80 = O7-C81 = O8-C84 = O8-C85 = O9-C88 = O9-C89
 2.426 with sigma of 0.02
4. Restrained planarity
 C64A, C62A, C61A, C65A, C63A, C66A, P3
 with sigma of 0.01
5. Uiso/Uaniso restraints and constraints
K1 \\sim C67 \\sim C68 \\sim C69 \\sim C70 \\sim C71 \\sim C72 \\sim C73 \\sim
C74 \\sim C75 \\sim C76 \\sim C77 \\sim C78 \\sim O1 \\sim O2 \\sim O3 \\sim O4
\\sim O5 \\sim O6 \\sim C67A \\sim C68A \\sim C69A \\sim C70A \\sim C71A \\sim
C72A \\sim C73A \\sim C74A \\sim C75A \\sim C76A \\sim C77A \\sim C78A \\sim
O1A \\sim O2A \\sim O3A \\sim O4A \\sim O5A \\sim O6A: within 2A with sigma of
0.01 and sigma for terminal atoms of 0.02 within 2A
C45 \\sim C46 \\sim C47 \\sim C48 \\sim C49 \\sim C50 \\sim C51 \\sim C52 \\sim
C53 \\sim C54 \\sim C46A \\sim C47A \\sim C48A \\sim C49A \\sim C50A \\sim C51A
\\sim C52A \\sim C53A \\sim C54A: within 2A with sigma of 0.01 and sigma for
terminal atoms of 0.02 within 2A
C1 \\sim C2 \\sim C3 \\sim C4 \\sim C5 \\sim C6 \\sim C7 \\sim C8 \\sim C9
\\sim C10 \\sim C2A \\sim C3A \\sim C4A \\sim C5A \\sim C6A \\sim C7A \\sim C8A
\\sim C9A \\sim C10A: within 2A with sigma of 0.01 and sigma for terminal atoms
of 0.02 within 2A
P3 \\sim C55 \\sim C56 \\sim C57 \\sim C58 \\sim C59 \\sim C60 \\sim C61 \\sim
C62 \\sim C63 \\sim C64 \\sim C65 \\sim C66 \\sim C55A \\sim C56A \\sim C57A
\\sim C58A \\sim C59A \\sim C60A \\sim C61A \\sim C62A \\sim C63A \\sim C64A
\\sim C65A \\sim C66A: within 2A with sigma of 0.01 and sigma for terminal
atoms of 0.02 within 2A
C83 \\sim C84 \\sim C85 \\sim C86 \\sim O8 \\sim C83A \\sim C84A \\sim C85A
\\sim C86A \\sim O8A: within 2A with sigma of 0.01 and sigma for terminal atoms
of 0.02 within 2A
C79 \\sim C80 \\sim C81 \\sim C82 \\sim O7 \\sim C79A \\sim C80A \\sim C81A
\\sim C82A \\sim O7A: within 2A with sigma of 0.01 and sigma for terminal atoms
of 0.02 within 2A
C87 \\sim C88 \\sim C89 \\sim C90 \\sim O9 \\sim C87A \\sim C88A \\sim C89A
\\sim C90A \\sim O9A: within 2A with sigma of 0.01 and sigma for terminal atoms
of 0.02 within 2A
Uanis(C83) \\sim Ueq, Uanis(C84) \\sim Ueq, Uanis(C85) \\sim Ueq, Uanis(C86)
\\sim Ueq, Uanis(O8) \\sim Ueq, Uanis(C83A) \\sim Ueq, Uanis(C84A) \\sim Ueq,
Uanis(C85A) \\sim Ueq, Uanis(C86A) \\sim Ueq, Uanis(O8A) \\sim Ueq: with sigma
of 0.01 and sigma for terminal atoms of 0.02
Uanis(O7) \\sim Ueq, Uanis(O7A) \\sim Ueq, Uanis(C79A) \\sim Ueq, Uanis(C82)
\\sim Ueq, Uanis(C82A) \\sim Ueq, Uanis(C81) \\sim Ueq, Uanis(C80) \\sim Ueq,
Uanis(C80A) \\sim Ueq, Uanis(C79) \\sim Ueq, Uanis(C81A) \\sim Ueq: with sigma
of 0.01 and sigma for terminal atoms of 0.02
Uanis(C90A) \\sim Ueq, Uanis(C88) \\sim Ueq, Uanis(O9) \\sim Ueq, Uanis(O9A)
\\sim Ueq, Uanis(C90) \\sim Ueq, Uanis(C87A) \\sim Ueq, Uanis(C87) \\sim Ueq,
Uanis(C89A) \\sim Ueq, Uanis(C89) \\sim Ueq, Uanis(C88A) \\sim Ueq: with sigma
of 0.01 and sigma for terminal atoms of 0.02
6. Same fragment restrains
{C1, C2A, C3A, C4A, C5A, C6A, C7A, C8A, C9A, C10A} sigma for 1-2: 0.01, 1-3:
0.02
as in
{C1, C2, C3, C4, C5, C6, C7, C8, C9, C10}
{C45, C46A, C47A, C48A, C49A, C50A, C51A, C52A, C53A, C54A} sigma for 1-2:
0.01, 1-3: 0.02
as in
{C45, C46, C47, C48, C49, C50, C51, C52, C53, C54}
{K1, C67A, C68A, C69A, C70A, C71A, C72A, C73A, C74A, C75A, C76A, C77A, C78A,
O1A, O2A, O3A, O4A, O5A, O6A} sigma for 1-2: 0.01, 1-3: 0.02
as in
{K1, C67, C68, C69, C70, C71, C72, C73, C74, C75, C76, C77, C78, O1, O2, O3,
O4, O5, O6}
{P3, C55A, C56A, C57A, C58A, C59A, C60A, C61A, C62A, C63A, C64A, C65A, C66A}
sigma for 1-2: 0.01, 1-3: 0.02
as in
{P3, C55, C56, C57, C58, C59, C60, C61, C62, C63, C64, C65, C66}
{C79A, C80A, C81A, C82A, O7A} sigma for 1-2: 0.01, 1-3: 0.02
as in
{C79, C80, C81, C82, O7}
{C83A, C84A, C85A, C86A, O8A} sigma for 1-2: 0.01, 1-3: 0.02
as in
{C83, C84, C85, C86, O8}
{C87A, C88A, C89A, C90A, O9A} sigma for 1-2: 0.01, 1-3: 0.02
as in
{C87, C88, C89, C90, O9}
7. Others
 Sof(C2A)=Sof(H2AA)=Sof(H2AB)=Sof(C3A)=Sof(H3A)=Sof(C4A)=Sof(H4AA)=Sof(H4AB)=
 Sof(C5A)=Sof(H5A)=Sof(C6A)=Sof(H6AA)=Sof(H6AB)=Sof(C7A)=Sof(H7AA)=Sof(H7AB)=
 Sof(C8A)=Sof(H8A)=Sof(C9A)=Sof(H9AA)=Sof(H9AB)=Sof(C10A)=Sof(H10C)=Sof(H10D)=1-
 FVAR(1)
 Sof(C2)=Sof(H2A)=Sof(H2B)=Sof(C3)=Sof(H3)=Sof(C4)=Sof(H4A)=Sof(H4B)=Sof(C5)=
 Sof(H5)=Sof(C6)=Sof(H6A)=Sof(H6B)=Sof(C7)=Sof(H7A)=Sof(H7B)=Sof(C8)=Sof(H8)=
 Sof(C9)=Sof(H9A)=Sof(H9B)=Sof(C10)=Sof(H10A)=Sof(H10B)=FVAR(1)
 Sof(C46A)=Sof(H46C)=Sof(H46D)=Sof(C47A)=Sof(H47A)=Sof(C48A)=Sof(H48C)=
 Sof(H48D)=Sof(C49A)=Sof(H49A)=Sof(C50A)=Sof(H50C)=Sof(H50D)=Sof(C51A)=
 Sof(H51C)=Sof(H51D)=Sof(C52A)=Sof(H52A)=Sof(C53A)=Sof(H53C)=Sof(H53D)=
 Sof(C54A)=Sof(H54C)=Sof(H54D)=1-FVAR(2)
 Sof(C46)=Sof(H46A)=Sof(H46B)=Sof(C47)=Sof(H47)=Sof(C48)=Sof(H48A)=Sof(H48B)=
 Sof(C49)=Sof(H49)=Sof(C50)=Sof(H50A)=Sof(H50B)=Sof(C51)=Sof(H51A)=Sof(H51B)=
 Sof(C52)=Sof(H52)=Sof(C53)=Sof(H53A)=Sof(H53B)=Sof(C54)=Sof(H54A)=Sof(H54B)=
 FVAR(2)
 Sof(C55A)=Sof(C56A)=Sof(H56A)=Sof(C57A)=Sof(H57A)=Sof(C58A)=Sof(H58A)=
 Sof(C59A)=Sof(H59A)=Sof(C60A)=Sof(H60A)=Sof(C61A)=Sof(C62A)=Sof(H62A)=
 Sof(C63A)=Sof(H63A)=Sof(C64A)=Sof(H64A)=Sof(C65A)=Sof(H65A)=Sof(C66A)=
 Sof(H66A)=1-FVAR(3)
 Sof(C55)=Sof(C56)=Sof(H56)=Sof(C57)=Sof(H57)=Sof(C58)=Sof(H58)=Sof(C59)=
 Sof(H59)=Sof(C60)=Sof(H60)=Sof(C61)=Sof(C62)=Sof(H62)=Sof(C63)=Sof(H63)=
 Sof(C64)=Sof(H64)=Sof(C65)=Sof(H65)=Sof(C66)=Sof(H66)=FVAR(3)
 Sof(C67A)=Sof(H67C)=Sof(H67D)=Sof(C68A)=Sof(H68C)=Sof(H68D)=Sof(C69A)=
 Sof(H69C)=Sof(H69D)=Sof(C70A)=Sof(H70C)=Sof(H70D)=Sof(C71A)=Sof(H71C)=
 Sof(H71D)=Sof(C72A)=Sof(H72C)=Sof(H72D)=Sof(C73A)=Sof(H73C)=Sof(H73D)=
 Sof(C74A)=Sof(H74C)=Sof(H74D)=Sof(C75A)=Sof(H75C)=Sof(H75D)=Sof(C76A)=
 Sof(H76C)=Sof(H76D)=Sof(C77A)=Sof(H77C)=Sof(H77D)=Sof(C78A)=Sof(H78C)=
 Sof(H78D)=Sof(O1A)=Sof(O2A)=Sof(O3A)=Sof(O4A)=Sof(O5A)=Sof(O6A)=1-FVAR(4)
 Sof(C67)=Sof(H67A)=Sof(H67B)=Sof(C68)=Sof(H68A)=Sof(H68B)=Sof(C69)=Sof(H69A)=
 Sof(H69B)=Sof(C70)=Sof(H70A)=Sof(H70B)=Sof(C71)=Sof(H71A)=Sof(H71B)=Sof(C72)=
 Sof(H72A)=Sof(H72B)=Sof(C73)=Sof(H73A)=Sof(H73B)=Sof(C74)=Sof(H74A)=Sof(H74B)=
 Sof(C75)=Sof(H75A)=Sof(H75B)=Sof(C76)=Sof(H76A)=Sof(H76B)=Sof(C77)=Sof(H77A)=
 Sof(H77B)=Sof(C78)=Sof(H78A)=Sof(H78B)=Sof(O1)=Sof(O2)=Sof(O3)=Sof(O4)=Sof(O5)=
 Sof(O6)=FVAR(4)
 Sof(C79A)=Sof(H79C)=Sof(H79D)=Sof(C80A)=Sof(H80C)=Sof(H80D)=Sof(C81A)=
 Sof(H81C)=Sof(H81D)=Sof(C82A)=Sof(H82C)=Sof(H82D)=Sof(O7A)=1-FVAR(5)
 Sof(C79)=Sof(H79A)=Sof(H79B)=Sof(C80)=Sof(H80A)=Sof(H80B)=Sof(C81)=Sof(H81A)=
 Sof(H81B)=Sof(C82)=Sof(H82A)=Sof(H82B)=Sof(O7)=FVAR(5)
 Sof(C83A)=Sof(H83C)=Sof(H83D)=Sof(C84A)=Sof(H84C)=Sof(H84D)=Sof(C85A)=
 Sof(H85C)=Sof(H85D)=Sof(C86A)=Sof(H86C)=Sof(H86D)=Sof(O8A)=0.5*(1-FVAR(7))
 Sof(C83)=Sof(H83A)=Sof(H83B)=Sof(C84)=Sof(H84A)=Sof(H84B)=Sof(C85)=Sof(H85A)=
 Sof(H85B)=Sof(C86)=Sof(H86A)=Sof(H86B)=Sof(O8)=0.5*FVAR(7)
 Sof(C87A)=Sof(H87C)=Sof(H87D)=Sof(C88A)=Sof(H88C)=Sof(H88D)=Sof(C89A)=
 Sof(H89C)=Sof(H89D)=Sof(C90A)=Sof(H90C)=Sof(H90D)=Sof(O9A)=0.5*(1-FVAR(8))
 Sof(C87)=Sof(H87A)=Sof(H87B)=Sof(C88)=Sof(H88A)=Sof(H88B)=Sof(C89)=Sof(H89A)=
 Sof(H89B)=Sof(C90)=Sof(H90A)=Sof(H90B)=Sof(O9)=0.5*FVAR(8)
8.a Ternary CH refined with riding coordinates:
 C3(H3), C5(H5), C8(H8), C25(H25), C27(H27), C30(H30), C47(H47), C49(H49),
 C52(H52), C3A(H3A), C5A(H5A), C8A(H8A), C47A(H47A), C49A(H49A), C52A(H52A)
8.b Secondary CH2 refined with riding coordinates:
 C2(H2A,H2B), C4(H4A,H4B), C6(H6A,H6B), C7(H7A,H7B), C9(H9A,H9B), C10(H10A,
 H10B), C24(H24A,H24B), C26(H26A,H26B), C28(H28A,H28B), C29(H29A,H29B),
 C31(H31A,H31B), C32(H32A,H32B), C46(H46A,H46B), C48(H48A,H48B), C50(H50A,H50B),
  C51(H51A,H51B), C53(H53A,H53B), C54(H54A,H54B), C67(H67A,H67B), C68(H68A,
 H68B), C69(H69A,H69B), C70(H70A,H70B), C71(H71A,H71B), C72(H72A,H72B),
 C73(H73A,H73B), C74(H74A,H74B), C75(H75A,H75B), C76(H76A,H76B), C77(H77A,H77B),
  C78(H78A,H78B), C79(H79A,H79B), C80(H80A,H80B), C81(H81A,H81B), C82(H82A,
 H82B), C83(H83A,H83B), C84(H84A,H84B), C85(H85A,H85B), C86(H86A,H86B),
 C87(H87A,H87B), C88(H88A,H88B), C89(H89A,H89B), C90(H90A,H90B), C79A(H79C,
 H79D), C80A(H80C,H80D), C81A(H81C,H81D), C82A(H82C,H82D), C83A(H83C,H83D),
 C84A(H84C,H84D), C85A(H85C,H85D), C86A(H86C,H86D), C87A(H87C,H87D), C88A(H88C,
 H88D), C89A(H89C,H89D), C90A(H90C,H90D), C2A(H2AA,H2AB), C4A(H4AA,H4AB),
 C6A(H6AA,H6AB), C7A(H7AA,H7AB), C9A(H9AA,H9AB), C10A(H10C,H10D), C46A(H46C,
 H46D), C48A(H48C,H48D), C50A(H50C,H50D), C51A(H51C,H51D), C53A(H53C,H53D),
 C54A(H54C,H54D), C67A(H67C,H67D), C68A(H68C,H68D), C69A(H69C,H69D), C70A(H70C,
 H70D), C71A(H71C,H71D), C72A(H72C,H72D), C73A(H73C,H73D), C74A(H74C,H74D),
 C75A(H75C,H75D), C76A(H76C,H76D), C77A(H77C,H77D), C78A(H78C,H78D)
8.c Aromatic/amide H refined with riding coordinates:
 C12(H12), C13(H13), C14(H14), C15(H15), C16(H16), C18(H18), C19(H19),
 C20(H20), C21(H21), C22(H22), C34(H34), C35(H35), C36(H36), C37(H37), C38(H38),
  C40(H40), C41(H41), C42(H42), C43(H43), C44(H44), C56(H56), C57(H57),
 C58(H58), C59(H59), C60(H60), C62(H62), C63(H63), C64(H64), C65(H65), C66(H66),
  C56A(H56A), C57A(H57A), C58A(H58A), C59A(H59A), C60A(H60A), C62A(H62A),
 C63A(H63A), C64A(H64A), C65A(H65A), C66A(H66A)
;
_olex2_submission_special_instructions 'No special instructions were received'

loop_
_space_group_symop_operation_xyz
'x, y, z'
'-x, y+1/2, -z+1/2'
'-x, -y, -z'
'x, -y-1/2, z-1/2'

loop_
_atom_site_label
_atom_site_type_symbol
_atom_site_fract_x
_atom_site_fract_y
_atom_site_fract_z
_atom_site_U_iso_or_equiv
_atom_site_adp_type
_atom_site_occupancy
_atom_site_site_symmetry_order
_atom_site_calc_flag
_atom_site_refinement_flags_posn
_atom_site_refinement_flags_adp
_atom_site_refinement_flags_occupancy
_atom_site_disorder_assembly
_atom_site_disorder_group
C1 C 0.3429(4) 0.2081(3) 0.2321(3) 0.0585(13) Uani 1 1 d D U . . .
C2 C 0.4323(6) 0.1818(5) 0.2581(5) 0.070(2) Uani 0.57(2) 1 d D U P A 1
H2A H 0.447614 0.147326 0.239752 0.084 Uiso 0.57(2) 1 calc R U P A 1
H2B H 0.426545 0.168555 0.291053 0.084 Uiso 0.57(2) 1 calc R U P A 1
C3 C 0.5088(6) 0.2300(7) 0.2617(7) 0.074(2) Uani 0.57(2) 1 d D U P A 1
H3 H 0.565848 0.212076 0.276843 0.089 Uiso 0.57(2) 1 calc R U P A 1
C4 C 0.3555(9) 0.2319(5) 0.1818(4) 0.071(2) Uani 0.57(2) 1 d D U P A 1
H4A H 0.299056 0.247698 0.164748 0.085 Uiso 0.57(2) 1 calc R U P A 1
H4B H 0.372494 0.199132 0.162174 0.085 Uiso 0.57(2) 1 calc R U P A 1
C5 C 0.4277(12) 0.2818(6) 0.1857(6) 0.077(2) Uani 0.57(2) 1 d D U P A 1
H5 H 0.431866 0.297772 0.152933 0.092 Uiso 0.57(2) 1 calc R U P A 1
C6 C 0.5158(9) 0.2536(7) 0.2095(8) 0.077(3) Uani 0.57(2) 1 d D U P A 1
H6A H 0.563198 0.283052 0.212004 0.092 Uiso 0.57(2) 1 calc R U P A 1
H6B H 0.530457 0.220856 0.189139 0.092 Uiso 0.57(2) 1 calc R U P A 1
C7 C 0.3228(8) 0.2596(5) 0.2657(5) 0.071(2) Uani 0.57(2) 1 d D U P A 1
H7A H 0.318429 0.243964 0.298164 0.085 Uiso 0.57(2) 1 calc R U P A 1
H7B H 0.265863 0.277562 0.251949 0.085 Uiso 0.57(2) 1 calc R U P A 1
C8 C 0.3973(9) 0.3084(5) 0.2709(6) 0.077(2) Uani 0.57(2) 1 d D U P A 1
H8 H 0.381920 0.341239 0.291552 0.093 Uiso 0.57(2) 1 calc R U P A 1
C9 C 0.4851(8) 0.2815(6) 0.2943(6) 0.079(3) Uani 0.57(2) 1 d D U P A 1
H9A H 0.481064 0.266576 0.326985 0.095 Uiso 0.57(2) 1 calc R U P A 1
H9B H 0.531460 0.311806 0.297633 0.095 Uiso 0.57(2) 1 calc R U P A 1
C10 C 0.4034(11) 0.3317(5) 0.2199(6) 0.081(2) Uani 0.57(2) 1 d D U P A 1
H10A H 0.448363 0.362875 0.222753 0.097 Uiso 0.57(2) 1 calc R U P A 1
H10B H 0.346606 0.349191 0.205339 0.097 Uiso 0.57(2) 1 calc R U P A 1
C11 C 0.1008(4) 0.2045(2) 0.1839(2) 0.0514(13) Uani 1 1 d . . . . .
C12 C 0.1015(6) 0.2667(3) 0.1874(3) 0.091(3) Uani 1 1 d . . . . .
H12 H 0.142582 0.284965 0.211860 0.109 Uiso 1 1 calc R U . . .
C13 C 0.0430(7) 0.3018(4) 0.1557(4) 0.102(3) Uani 1 1 d . . . . .
H13 H 0.044999 0.343217 0.159252 0.123 Uiso 1 1 calc R U . . .
C14 C -0.0177(6) 0.2765(4) 0.1192(3) 0.092(2) Uani 1 1 d . . . . .
H14 H -0.056556 0.300399 0.097628 0.111 Uiso 1 1 calc R U . . .
C15 C -0.0208(5) 0.2150(4) 0.1148(3) 0.093(3) Uani 1 1 d . . . . .
H15 H -0.062577 0.197025 0.090459 0.112 Uiso 1 1 calc R U . . .
C16 C 0.0386(4) 0.1803(3) 0.1467(3) 0.0721(18) Uani 1 1 d . . . . .
H16 H 0.036470 0.138989 0.142888 0.087 Uiso 1 1 calc R U . . .
C17 C 0.1436(4) 0.1802(2) 0.2864(2) 0.0479(12) Uani 1 1 d . . . . .
C18 C 0.2047(4) 0.1721(3) 0.3291(2) 0.0633(15) Uani 1 1 d . . . . .
H18 H 0.260469 0.156027 0.327223 0.076 Uiso 1 1 calc R U . . .
C19 C 0.1847(5) 0.1873(4) 0.3748(3) 0.081(2) Uani 1 1 d . . . . .
H19 H 0.227570 0.182854 0.403144 0.097 Uiso 1 1 calc R U . . .
C20 C 0.1010(6) 0.2093(4) 0.3784(3) 0.087(2) Uani 1 1 d . . . . .
H20 H 0.087141 0.219186 0.409071 0.105 Uiso 1 1 calc R U . . .
C21 C 0.0392(5) 0.2163(4) 0.3369(3) 0.083(2) Uani 1 1 d . . . . .
H21 H -0.016875 0.231274 0.339379 0.099 Uiso 1 1 calc R U . . .
C22 C 0.0583(4) 0.2013(3) 0.2906(3) 0.0644(16) Uani 1 1 d . . . . .
H22 H 0.014680 0.205378 0.262598 0.077 Uiso 1 1 calc R U . . .
C23 C 0.3789(3) 0.0130(2) 0.14181(19) 0.0416(11) Uani 1 1 d . . . . .
C24 C 0.4124(4) -0.0510(3) 0.1545(2) 0.0547(14) Uani 1 1 d . . . . .
H24A H 0.364933 -0.079204 0.143028 0.066 Uiso 1 1 calc R U . . .
H24B H 0.428350 -0.055070 0.190133 0.066 Uiso 1 1 calc R U . . .
C25 C 0.4944(4) -0.0657(3) 0.1304(3) 0.0660(17) Uani 1 1 d . . . . .
H25 H 0.513167 -0.107114 0.138112 0.079 Uiso 1 1 calc R U . . .
C26 C 0.4565(4) 0.0547(3) 0.1611(3) 0.0665(18) Uani 1 1 d . . . . .
H26A H 0.471519 0.050904 0.196795 0.080 Uiso 1 1 calc R U . . .
H26B H 0.438371 0.095774 0.153598 0.080 Uiso 1 1 calc R U . . .
C27 C 0.5409(4) 0.0405(4) 0.1378(3) 0.085(2) Uani 1 1 d . . . . .
H27 H 0.589289 0.067973 0.151164 0.102 Uiso 1 1 calc R U . . .
C28 C 0.5703(4) -0.0235(4) 0.1502(3) 0.089(2) Uani 1 1 d . . . . .
H28A H 0.622299 -0.032947 0.135543 0.106 Uiso 1 1 calc R U . . .
H28B H 0.586381 -0.028131 0.185794 0.106 Uiso 1 1 calc R U . . .
C29 C 0.3600(4) 0.0221(3) 0.0854(2) 0.0516(13) Uani 1 1 d . . . . .
H29A H 0.344009 0.063524 0.078092 0.062 Uiso 1 1 calc R U . . .
H29B H 0.309869 -0.002691 0.071014 0.062 Uiso 1 1 calc R U . . .
C30 C 0.4423(4) 0.0058(3) 0.0623(2) 0.0661(17) Uani 1 1 d . . . . .
H30 H 0.427777 0.010531 0.026332 0.079 Uiso 1 1 calc R U . . .
C31 C 0.4708(4) -0.0579(3) 0.0745(3) 0.0663(17) Uani 1 1 d . . . . .
H31A H 0.522258 -0.067530 0.059400 0.080 Uiso 1 1 calc R U . . .
H31B H 0.422777 -0.085003 0.061263 0.080 Uiso 1 1 calc R U . . .
C32 C 0.5189(5) 0.0477(4) 0.0830(3) 0.085(2) Uani 1 1 d . . . . .
H32A H 0.570931 0.038426 0.068259 0.102 Uiso 1 1 calc R U . . .
H32B H 0.501789 0.088789 0.074850 0.102 Uiso 1 1 calc R U . . .
C33 C 0.1514(3) -0.0519(2) 0.12516(19) 0.0436(11) Uani 1 1 d . . . . .
C34 C 0.1934(5) -0.0897(3) 0.0962(3) 0.0688(17) Uani 1 1 d . . . . .
H34 H 0.247069 -0.077873 0.087240 0.083 Uiso 1 1 calc R U . . .
C35 C 0.1567(5) -0.1453(3) 0.0800(3) 0.0707(18) Uani 1 1 d . . . . .
H35 H 0.186559 -0.169977 0.060981 0.085 Uiso 1 1 calc R U . . .
C36 C 0.0771(4) -0.1637(3) 0.0922(2) 0.0640(16) Uani 1 1 d . . . . .
H36 H 0.053060 -0.200774 0.082047 0.077 Uiso 1 1 calc R U . . .
C37 C 0.0345(5) -0.1266(3) 0.1192(3) 0.079(2) Uani 1 1 d . . . . .
H37 H -0.020418 -0.137957 0.126685 0.094 Uiso 1 1 calc R U . . .
C38 C 0.0711(4) -0.0714(3) 0.1361(3) 0.0634(16) Uani 1 1 d . . . . .
H38 H 0.040478 -0.047375 0.155191 0.076 Uiso 1 1 calc R U . . .
C39 C 0.1562(3) 0.0690(2) 0.0946(2) 0.0465(12) Uani 1 1 d . . . . .
C40 C 0.0814(4) 0.0563(3) 0.0596(2) 0.0533(13) Uani 1 1 d . . . . .
H40 H 0.051620 0.020140 0.061024 0.064 Uiso 1 1 calc R U . . .
C41 C 0.0504(4) 0.0972(3) 0.0220(2) 0.0698(17) Uani 1 1 d . . . . .
H41 H 0.000250 0.088131 -0.001310 0.084 Uiso 1 1 calc R U . . .
C42 C 0.0935(5) 0.1506(4) 0.0195(3) 0.079(2) Uani 1 1 d . . . . .
H42 H 0.071934 0.178207 -0.004994 0.095 Uiso 1 1 calc R U . . .
C43 C 0.1697(5) 0.1634(3) 0.0538(3) 0.0741(19) Uani 1 1 d . . . . .
H43 H 0.200710 0.198777 0.051194 0.089 Uiso 1 1 calc R U . . .
C44 C 0.1995(4) 0.1241(3) 0.0917(2) 0.0600(15) Uani 1 1 d . . . . .
H44 H 0.248649 0.134011 0.115423 0.072 Uiso 1 1 calc R U . . .
C45 C 0.3723(4) 0.0078(3) 0.3343(2) 0.0565(13) Uani 1 1 d D U . . .
C46 C 0.4649(6) 0.0181(8) 0.3208(4) 0.069(3) Uani 0.510(14) 1 d D U P B 1
H46A H 0.470471 0.059615 0.311492 0.082 Uiso 0.510(14) 1 calc R U P B 1
H46B H 0.471500 -0.006586 0.292569 0.082 Uiso 0.510(14) 1 calc R U P B 1
C47 C 0.5418(8) 0.0023(10) 0.3659(5) 0.081(2) Uani 0.510(14) 1 d D U P B 1
H47 H 0.600964 0.007526 0.356889 0.097 Uiso 0.510(14) 1 calc R U P B 1
C48 C 0.3671(11) -0.0570(5) 0.3518(5) 0.074(3) Uani 0.510(14) 1 d D U P B 1
H48A H 0.375296 -0.083985 0.325276 0.089 Uiso 0.510(14) 1 calc R U P B 1
H48B H 0.308414 -0.064392 0.359902 0.089 Uiso 0.510(14) 1 calc R U P B 1
C49 C 0.4393(12) -0.0703(6) 0.3980(5) 0.081(3) Uani 0.510(14) 1 d D U P B 1
H49 H 0.433016 -0.111561 0.408839 0.097 Uiso 0.510(14) 1 calc R U P B 1
C50 C 0.5291(12) -0.0624(8) 0.3832(6) 0.084(3) Uani 0.510(14) 1 d D U P B 1
H50A H 0.534877 -0.089961 0.356721 0.101 Uiso 0.510(14) 1 calc R U P B 1
H50B H 0.575366 -0.071671 0.411171 0.101 Uiso 0.510(14) 1 calc R U P B 1
C51 C 0.3612(9) 0.0488(6) 0.3783(4) 0.066(3) Uani 0.510(14) 1 d D U P B 1
H51A H 0.363024 0.090341 0.368378 0.079 Uiso 0.510(14) 1 calc R U P B 1
H51B H 0.303743 0.041343 0.387953 0.079 Uiso 0.510(14) 1 calc R U P B 1
C52 C 0.4364(9) 0.0367(7) 0.4225(4) 0.077(2) Uani 0.510(14) 1 d D U P B 1
H52 H 0.430085 0.063488 0.449896 0.093 Uiso 0.510(14) 1 calc R U P B 1
C53 C 0.5274(10) 0.0465(7) 0.4069(6) 0.083(3) Uani 0.510(14) 1 d D U P B 1
H53A H 0.574319 0.041277 0.435325 0.099 Uiso 0.510(14) 1 calc R U P B 1
H53B H 0.530822 0.087138 0.394966 0.099 Uiso 0.510(14) 1 calc R U P B 1
C54 C 0.4292(11) -0.0286(8) 0.4385(5) 0.082(3) Uani 0.510(14) 1 d D U P B 1
H54A H 0.475173 -0.036773 0.466925 0.098 Uiso 0.510(14) 1 calc R U P B 1
H54B H 0.371603 -0.035003 0.448365 0.098 Uiso 0.510(14) 1 calc R U P B 1
Cl1 Cl -0.02458(10) 0.04544(10) 0.20727(9) 0.0870(6) Uani 1 1 d . . . . .
Co1 Co 0.12490(4) 0.05476(3) 0.21374(3) 0.03985(19) Uani 1 1 d . . . . .
Co2 Co 0.30401(4) 0.06935(3) 0.23107(2) 0.03833(19) Uani 1 1 d . . . . .
K1 K -0.21567(9) 0.03608(7) 0.16505(5) 0.0667(4) Uani 1 1 d D . . . .
C67 C -0.2468(18) 0.1153(9) 0.0471(6) 0.089(3) Uani 0.389(14) 1 d D U P C 1
H67A H -0.222895 0.147556 0.029578 0.107 Uiso 0.389(14) 1 calc R U P C 1
H67B H -0.309835 0.111331 0.033652 0.107 Uiso 0.389(14) 1 calc R U P C 1
C68 C -0.1995(16) 0.0582(11) 0.0394(6) 0.088(3) Uani 0.389(14) 1 d D U P C 1
H68A H -0.204112 0.050204 0.004311 0.105 Uiso 0.389(14) 1 calc R U P C 1
H68B H -0.136810 0.061337 0.053799 0.105 Uiso 0.389(14) 1 calc R U P C 1
C69 C -0.2039(16) -0.0433(9) 0.0501(6) 0.081(3) Uani 0.389(14) 1 d D U P C 1
H69A H -0.139291 -0.040466 0.054804 0.097 Uiso 0.389(14) 1 calc R U P C 1
H69B H -0.225519 -0.052382 0.015552 0.097 Uiso 0.389(14) 1 calc R U P C 1
C70 C -0.2298(16) -0.0926(8) 0.0816(7) 0.078(3) Uani 0.389(14) 1 d D U P C 1
H70A H -0.294307 -0.095718 0.077227 0.094 Uiso 0.389(14) 1 calc R U P C 1
H70B H -0.206326 -0.130434 0.072152 0.094 Uiso 0.389(14) 1 calc R U P C 1
C71 C -0.1993(17) -0.1272(6) 0.1664(8) 0.076(3) Uani 0.389(14) 1 d D U P C 1
H71A H -0.165442 -0.161237 0.157834 0.092 Uiso 0.389(14) 1 calc R U P C 1
H71B H -0.260996 -0.139377 0.164334 0.092 Uiso 0.389(14) 1 calc R U P C 1
C72 C -0.1632(15) -0.1073(8) 0.2170(8) 0.081(3) Uani 0.389(14) 1 d D U P C 1
H72A H -0.159786 -0.140952 0.239575 0.098 Uiso 0.389(14) 1 calc R U P C 1
H72B H -0.103506 -0.091374 0.218340 0.098 Uiso 0.389(14) 1 calc R U P C 1
C73 C -0.1917(16) -0.0423(9) 0.2807(6) 0.086(3) Uani 0.389(14) 1 d D U P C 1
H73A H -0.131728 -0.026007 0.284440 0.103 Uiso 0.389(14) 1 calc R U P C 1
H73B H -0.191137 -0.075293 0.303650 0.103 Uiso 0.389(14) 1 calc R U P C 1
C74 C -0.2534(18) 0.0038(10) 0.2914(6) 0.088(3) Uani 0.389(14) 1 d D U P C 1
H74A H -0.314100 -0.011393 0.285182 0.105 Uiso 0.389(14) 1 calc R U P C 1
H74B H -0.239006 0.015468 0.325933 0.105 Uiso 0.389(14) 1 calc R U P C 1
C75 C -0.2956(17) 0.1064(9) 0.2683(7) 0.088(3) Uani 0.389(14) 1 d D U P C 1
H75A H -0.289030 0.114674 0.303464 0.106 Uiso 0.389(14) 1 calc R U P C 1
H75B H -0.358470 0.100212 0.255468 0.106 Uiso 0.389(14) 1 calc R U P C 1
C76 C -0.2617(18) 0.1566(8) 0.2430(7) 0.089(3) Uani 0.389(14) 1 d D U P C 1
H76A H -0.287793 0.193594 0.252174 0.107 Uiso 0.389(14) 1 calc R U P C 1
H76B H -0.197384 0.159282 0.252789 0.107 Uiso 0.389(14) 1 calc R U P C 1
C77 C -0.2533(18) 0.1946(6) 0.1635(8) 0.094(3) Uani 0.389(14) 1 d D U P C 1
H77A H -0.188797 0.197894 0.171774 0.113 Uiso 0.389(14) 1 calc R U P C 1
H77B H -0.279074 0.232364 0.171276 0.113 Uiso 0.389(14) 1 calc R U P C 1
C78 C -0.2797(18) 0.1815(8) 0.1104(8) 0.096(3) Uani 0.389(14) 1 d D U P C 1
H78A H -0.343854 0.175790 0.102569 0.115 Uiso 0.389(14) 1 calc R U P C 1
H78B H -0.264099 0.214948 0.091038 0.115 Uiso 0.389(14) 1 calc R U P C 1
O1 O -0.2359(15) 0.1294(5) 0.0981(5) 0.092(3) Uani 0.389(14) 1 d D U P C 1
O2 O -0.2395(13) 0.0119(6) 0.0621(3) 0.083(3) Uani 0.389(14) 1 d D U P C 1
O3 O -0.1938(15) -0.0794(4) 0.1325(5) 0.078(2) Uani 0.389(14) 1 d D U P C 1
O4 O -0.2193(14) -0.0630(5) 0.2311(5) 0.083(3) Uani 0.389(14) 1 d D U P C 1
O5 O -0.2457(16) 0.0543(6) 0.2602(4) 0.089(3) Uani 0.389(14) 1 d D U P C 1
O6 O -0.2834(14) 0.1483(5) 0.1913(6) 0.090(3) Uani 0.389(14) 1 d D U P C 1
N1 N 0.2802(3) 0.15653(18) 0.22935(18) 0.0467(10) Uani 1 1 d . . . . .
N2 N 0.3030(2) 0.02723(18) 0.16737(15) 0.0395(9) Uani 1 1 d . . . . .
N3 N 0.3024(3) 0.0226(2) 0.29203(15) 0.0454(10) Uani 1 1 d . . . . .
P1 P 0.17107(8) 0.15243(6) 0.22689(5) 0.0436(3) Uani 1 1 d . . . . .
P2 P 0.19406(8) 0.02217(6) 0.15030(5) 0.0390(3) Uani 1 1 d . . . . .
P3 P 0.19672(9) 0.00067(6) 0.27908(5) 0.0465(3) Uani 1 1 d D U . . .
C55 C 0.1893(5) -0.0795(3) 0.2618(3) 0.0511(13) Uani 0.884(8) 1 d D U P D 1
C56 C 0.2548(5) -0.1056(4) 0.2389(5) 0.0576(15) Uani 0.884(8) 1 d D U P D 1
H56 H 0.305613 -0.083758 0.235834 0.069 Uiso 0.884(8) 1 calc R U P D 1
C57 C 0.2458(6) -0.1636(3) 0.2207(4) 0.067(2) Uani 0.884(8) 1 d D U P D 1
H57 H 0.291230 -0.180532 0.206472 0.080 Uiso 0.884(8) 1 calc R U P D 1
C58 C 0.1709(7) -0.1956(3) 0.2234(4) 0.073(2) Uani 0.884(8) 1 d D U P D 1
H58 H 0.164618 -0.234021 0.210378 0.088 Uiso 0.884(8) 1 calc R U P D 1
C59 C 0.1049(6) -0.1715(3) 0.2453(4) 0.077(2) Uani 0.884(8) 1 d D U P D 1
H59 H 0.053868 -0.193787 0.247107 0.092 Uiso 0.884(8) 1 calc R U P D 1
C60 C 0.1135(5) -0.1132(3) 0.2651(3) 0.0664(19) Uani 0.884(8) 1 d D U P D 1
H60 H 0.068646 -0.097245 0.280392 0.080 Uiso 0.884(8) 1 calc R U P D 1
C61 C 0.1350(5) -0.0014(3) 0.3321(3) 0.0638(15) Uani 0.884(8) 1 d D U P D 1
C62 C 0.1421(8) -0.0472(4) 0.3676(3) 0.085(2) Uani 0.884(8) 1 d D U P D 1
H62 H 0.182116 -0.078426 0.366668 0.102 Uiso 0.884(8) 1 calc R U P D 1
C63 C 0.0883(8) -0.0456(5) 0.4048(4) 0.098(2) Uani 0.884(8) 1 d D U P D 1
H63 H 0.092092 -0.076665 0.427604 0.117 Uiso 0.884(8) 1 calc R U P D 1
C64 C 0.0322(8) -0.0004(5) 0.4078(4) 0.099(2) Uani 0.884(8) 1 d D U P D 1
H64 H -0.001303 0.000784 0.433154 0.119 Uiso 0.884(8) 1 calc R U P D 1
C65 C 0.0243(7) 0.0444(5) 0.3732(4) 0.095(2) Uani 0.884(8) 1 d D U P D 1
H65 H -0.016089 0.075307 0.374444 0.114 Uiso 0.884(8) 1 calc R U P D 1
C66 C 0.0756(6) 0.0439(4) 0.3365(3) 0.0757(19) Uani 0.884(8) 1 d D U P D 1
H66 H 0.069962 0.075229 0.313974 0.091 Uiso 0.884(8) 1 calc R U P D 1
C79 C 0.790(4) -0.065(3) 0.4986(18) 0.298(8) Uani 0.427(15) 1 d D U P E 1
H79A H 0.802448 -0.028174 0.517323 0.358 Uiso 0.427(15) 1 calc R U P E 1
H79B H 0.739121 -0.084408 0.508655 0.358 Uiso 0.427(15) 1 calc R U P E 1
C80 C 0.772(4) -0.052(2) 0.442(2) 0.297(8) Uani 0.427(15) 1 d D U P E 1
H80A H 0.708205 -0.047413 0.429947 0.357 Uiso 0.427(15) 1 calc R U P E 1
H80B H 0.802163 -0.015693 0.434525 0.357 Uiso 0.427(15) 1 calc R U P E 1
C81 C 0.810(5) -0.108(3) 0.4197(14) 0.297(8) Uani 0.427(15) 1 d D U P E 1
H81A H 0.846025 -0.096095 0.395479 0.356 Uiso 0.427(15) 1 calc R U P E 1
H81B H 0.761727 -0.133296 0.403830 0.356 Uiso 0.427(15) 1 calc R U P E 1
C82 C 0.867(4) -0.140(2) 0.464(2) 0.297(8) Uani 0.427(15) 1 d D U P E 1
H82A H 0.842184 -0.179293 0.468888 0.356 Uiso 0.427(15) 1 calc R U P E 1
H82B H 0.927769 -0.145530 0.458186 0.356 Uiso 0.427(15) 1 calc R U P E 1
O7 O 0.867(3) -0.104(2) 0.5069(14) 0.300(8) Uani 0.427(15) 1 d D U P E 1
C83 C 0.411(4) 0.1899(19) 0.0043(19) 0.205(9) Uani 0.262(10) 1 d D U P F 1
H83A H 0.347959 0.182742 0.002815 0.246 Uiso 0.262(10) 1 calc R U P F 1
H83B H 0.442766 0.152421 0.012038 0.246 Uiso 0.262(10) 1 calc R U P F 1
C84 C 0.429(5) 0.214(2) -0.0458(15) 0.205(9) Uani 0.262(10) 1 d D U P F 1
H84A H 0.377919 0.206915 -0.071650 0.246 Uiso 0.262(10) 1 calc R U P F 1
H84B H 0.481128 0.195272 -0.054993 0.246 Uiso 0.262(10) 1 calc R U P F 1
C85 C 0.444(5) 0.282(2) -0.0370(17) 0.205(9) Uani 0.262(10) 1 d D U P F 1
H85A H 0.498407 0.294858 -0.048211 0.246 Uiso 0.262(10) 1 calc R U P F 1
H85B H 0.394338 0.304859 -0.054315 0.246 Uiso 0.262(10) 1 calc R U P F 1
C86 C 0.453(5) 0.2902(18) 0.0197(18) 0.205(9) Uani 0.262(10) 1 d D U P F 1
H86A H 0.511131 0.306644 0.033080 0.246 Uiso 0.262(10) 1 calc R U P F 1
H86B H 0.407659 0.317766 0.026897 0.246 Uiso 0.262(10) 1 calc R U P F 1
O8 O 0.442(3) 0.233(2) 0.0417(13) 0.207(9) Uani 0.262(10) 1 d D U P F 1
C87 C -0.236(4) 0.371(3) -0.0680(19) 0.219(10) Uani 0.233(10) 1 d D U P G 1
H87A H -0.226744 0.411505 -0.078323 0.263 Uiso 0.233(10) 1 calc R U P G 1
H87B H -0.287016 0.354264 -0.089754 0.263 Uiso 0.233(10) 1 calc R U P G 1
C88 C -0.152(4) 0.333(3) -0.071(2) 0.219(10) Uani 0.233(10) 1 d D U P G 1
H88A H -0.106944 0.356383 -0.083097 0.263 Uiso 0.233(10) 1 calc R U P G 1
H88B H -0.166875 0.298487 -0.092152 0.263 Uiso 0.233(10) 1 calc R U P G 1
C89 C -0.118(4) 0.313(3) -0.017(2) 0.219(10) Uani 0.233(10) 1 d D U P G 1
H89A H -0.100883 0.270644 -0.015246 0.262 Uiso 0.233(10) 1 calc R U P G 1
H89B H -0.067021 0.336305 -0.001417 0.262 Uiso 0.233(10) 1 calc R U P G 1
C90 C -0.200(4) 0.323(3) 0.0091(18) 0.220(10) Uani 0.233(10) 1 d D U P G 1
H90A H -0.235120 0.287187 0.008375 0.264 Uiso 0.233(10) 1 calc R U P G 1
H90B H -0.180337 0.335119 0.043227 0.264 Uiso 0.233(10) 1 calc R U P G 1
O9 O -0.251(3) 0.370(2) -0.018(2) 0.220(10) Uani 0.233(10) 1 d D U P G 1
C79A C 0.753(3) -0.098(2) 0.4999(14) 0.298(8) Uani 0.573(15) 1 d D U P E 2
H79C H 0.767440 -0.095862 0.535637 0.357 Uiso 0.573(15) 1 calc R U P E 2
H79D H 0.689487 -0.093662 0.489569 0.357 Uiso 0.573(15) 1 calc R U P E 2
C80A C 0.805(3) -0.0495(14) 0.4755(19) 0.298(8) Uani 0.573(15) 1 d D U P E 2
H80C H 0.771027 -0.012815 0.469834 0.358 Uiso 0.573(15) 1 calc R U P E 2
H80D H 0.862650 -0.040900 0.495798 0.358 Uiso 0.573(15) 1 calc R U P E 2
C81A C 0.817(4) -0.079(2) 0.4263(15) 0.296(8) Uani 0.573(15) 1 d D U P E 2
H81C H 0.877589 -0.075305 0.420627 0.356 Uiso 0.573(15) 1 calc R U P E 2
H81D H 0.776798 -0.061438 0.398780 0.356 Uiso 0.573(15) 1 calc R U P E 2
C82A C 0.793(4) -0.1465(18) 0.4319(14) 0.297(8) Uani 0.573(15) 1 d D U P E 2
H82C H 0.737521 -0.156474 0.410133 0.356 Uiso 0.573(15) 1 calc R U P E 2
H82D H 0.839911 -0.172058 0.423931 0.356 Uiso 0.573(15) 1 calc R U P E 2
O7A O 0.783(2) -0.1543(13) 0.4826(14) 0.299(8) Uani 0.573(15) 1 d D U P E 2
C83A C 0.418(4) 0.254(4) -0.0621(17) 0.206(9) Uani 0.238(10) 1 d D U P F 2
H83C H 0.408548 0.296378 -0.069359 0.247 Uiso 0.238(10) 1 calc R U P F 2
H83D H 0.408408 0.232321 -0.093119 0.247 Uiso 0.238(10) 1 calc R U P F 2
C84A C 0.514(3) 0.244(3) -0.035(2) 0.205(9) Uani 0.238(10) 1 d D U P F 2
H84C H 0.553118 0.276741 -0.040166 0.246 Uiso 0.238(10) 1 calc R U P F 2
H84D H 0.538717 0.206874 -0.045171 0.246 Uiso 0.238(10) 1 calc R U P F 2
C85A C 0.503(3) 0.241(4) 0.0204(19) 0.205(9) Uani 0.238(10) 1 d D U P F 2
H85C H 0.513625 0.279169 0.036335 0.246 Uiso 0.238(10) 1 calc R U P F 2
H85D H 0.543563 0.211426 0.038306 0.246 Uiso 0.238(10) 1 calc R U P F 2
C86A C 0.404(4) 0.221(4) 0.0175(19) 0.206(9) Uani 0.238(10) 1 d D U P F 2
H86C H 0.401290 0.178324 0.024196 0.247 Uiso 0.238(10) 1 calc R U P F 2
H86D H 0.377236 0.242338 0.041808 0.247 Uiso 0.238(10) 1 calc R U P F 2
O8A O 0.358(2) 0.234(2) -0.031(2) 0.205(9) Uani 0.238(10) 1 d D U P F 2
C87A C -0.267(4) 0.312(3) -0.0865(17) 0.219(10) Uani 0.267(10) 1 d D U P G 2
H87C H -0.320092 0.335191 -0.100207 0.263 Uiso 0.267(10) 1 calc R U P G 2
H87D H -0.267772 0.275272 -0.104947 0.263 Uiso 0.267(10) 1 calc R U P G 2
C88A C -0.182(4) 0.348(3) -0.0897(18) 0.219(10) Uani 0.267(10) 1 d D U P G 2
H88C H -0.197120 0.386814 -0.105403 0.263 Uiso 0.267(10) 1 calc R U P G 2
H88D H -0.143858 0.326717 -0.108314 0.263 Uiso 0.267(10) 1 calc R U P G 2
C89A C -0.136(4) 0.357(3) -0.035(2) 0.219(10) Uani 0.267(10) 1 d D U P G 2
H89C H -0.071450 0.352041 -0.031523 0.263 Uiso 0.267(10) 1 calc R U P G 2
H89D H -0.148725 0.395852 -0.022449 0.263 Uiso 0.267(10) 1 calc R U P G 2
C90A C -0.178(4) 0.306(3) -0.0085(18) 0.219(10) Uani 0.267(10) 1 d D U P G 2
H90C H -0.145067 0.269020 -0.009426 0.263 Uiso 0.267(10) 1 calc R U P G 2
H90D H -0.178835 0.316405 0.025741 0.263 Uiso 0.267(10) 1 calc R U P G 2
O9A O -0.267(3) 0.300(2) -0.0353(19) 0.221(10) Uani 0.267(10) 1 d D U P G 2
C2A C 0.4405(7) 0.1897(6) 0.2491(7) 0.068(3) Uani 0.43(2) 1 d D U P A 2
H2AA H 0.454721 0.156302 0.229286 0.082 Uiso 0.43(2) 1 calc R U P A 2
H2AB H 0.448863 0.176814 0.283327 0.082 Uiso 0.43(2) 1 calc R U P A 2
C3A C 0.5055(8) 0.2433(8) 0.2440(9) 0.075(3) Uani 0.43(2) 1 d D U P A 2
H3A H 0.567624 0.230743 0.254581 0.090 Uiso 0.43(2) 1 calc R U P A 2
C4A C 0.3337(12) 0.2311(7) 0.1790(4) 0.071(3) Uani 0.43(2) 1 d D U P A 2
H4AA H 0.272163 0.242655 0.167454 0.085 Uiso 0.43(2) 1 calc R U P A 2
H4AB H 0.347852 0.198845 0.157922 0.085 Uiso 0.43(2) 1 calc R U P A 2
C5A C 0.3955(16) 0.2854(7) 0.1736(7) 0.078(3) Uani 0.43(2) 1 d D U P A 2
H5A H 0.385965 0.299488 0.139327 0.094 Uiso 0.43(2) 1 calc R U P A 2
C6A C 0.4914(14) 0.2653(9) 0.1897(10) 0.082(3) Uani 0.43(2) 1 d D U P A 2
H6AA H 0.531450 0.298407 0.186728 0.099 Uiso 0.43(2) 1 calc R U P A 2
H6AB H 0.504930 0.233260 0.168339 0.099 Uiso 0.43(2) 1 calc R U P A 2
C7A C 0.3245(10) 0.2600(6) 0.2658(6) 0.071(3) Uani 0.43(2) 1 d D U P A 2
H7AA H 0.333561 0.246448 0.299825 0.085 Uiso 0.43(2) 1 calc R U P A 2
H7AB H 0.262780 0.272589 0.256677 0.085 Uiso 0.43(2) 1 calc R U P A 2
C8A C 0.3872(11) 0.3142(6) 0.2612(7) 0.078(2) Uani 0.43(2) 1 d D U P A 2
H8A H 0.373479 0.346787 0.282564 0.093 Uiso 0.43(2) 1 calc R U P A 2
C9A C 0.4823(11) 0.2943(8) 0.2776(8) 0.079(3) Uani 0.43(2) 1 d D U P A 2
H9AA H 0.490281 0.280517 0.311544 0.095 Uiso 0.43(2) 1 calc R U P A 2
H9AB H 0.522207 0.327814 0.276027 0.095 Uiso 0.43(2) 1 calc R U P A 2
C10A C 0.3747(15) 0.3355(6) 0.2084(8) 0.082(3) Uani 0.43(2) 1 d D U P A 2
H10C H 0.413749 0.369272 0.206081 0.098 Uiso 0.43(2) 1 calc R U P A 2
H10D H 0.313540 0.348785 0.198166 0.098 Uiso 0.43(2) 1 calc R U P A 2
C46A C 0.4564(7) 0.0427(8) 0.3258(5) 0.073(3) Uani 0.490(14) 1 d D U P B 2
H46C H 0.443353 0.085195 0.324390 0.087 Uiso 0.490(14) 1 calc R U P B 2
H46D H 0.472002 0.030960 0.294377 0.087 Uiso 0.490(14) 1 calc R U P B 2
C47A C 0.5389(8) 0.0303(9) 0.3688(5) 0.081(3) Uani 0.490(14) 1 d D U P B 2
H47A H 0.592437 0.051037 0.362289 0.097 Uiso 0.490(14) 1 calc R U P B 2
C48A C 0.3965(10) -0.0581(5) 0.3410(5) 0.072(3) Uani 0.490(14) 1 d D U P B 2
H48C H 0.413170 -0.073161 0.310692 0.087 Uiso 0.490(14) 1 calc R U P B 2
H48D H 0.344342 -0.080214 0.346751 0.087 Uiso 0.490(14) 1 calc R U P B 2
C49A C 0.4745(12) -0.0698(6) 0.3846(6) 0.080(3) Uani 0.490(14) 1 d D U P B 2
H49A H 0.486459 -0.112815 0.387808 0.096 Uiso 0.490(14) 1 calc R U P B 2
C50A C 0.5555(10) -0.0378(10) 0.3736(6) 0.085(3) Uani 0.490(14) 1 d D U P B 2
H50C H 0.570648 -0.053079 0.343042 0.102 Uiso 0.490(14) 1 calc R U P B 2
H50D H 0.605503 -0.045477 0.399938 0.102 Uiso 0.490(14) 1 calc R U P B 2
C51A C 0.3503(8) 0.0320(7) 0.3838(4) 0.065(3) Uani 0.490(14) 1 d D U P B 2
H51C H 0.339009 0.074666 0.380884 0.078 Uiso 0.490(14) 1 calc R U P B 2
H51D H 0.296657 0.012766 0.390754 0.078 Uiso 0.490(14) 1 calc R U P B 2
C52A C 0.4278(9) 0.0203(7) 0.4269(4) 0.077(2) Uani 0.490(14) 1 d D U P B 2
H52A H 0.411552 0.034484 0.457928 0.092 Uiso 0.490(14) 1 calc R U P B 2
C53A C 0.5097(10) 0.0547(7) 0.4161(6) 0.082(3) Uani 0.490(14) 1 d D U P B 2
H53C H 0.558388 0.050618 0.443858 0.098 Uiso 0.490(14) 1 calc R U P B 2
H53D H 0.495360 0.096895 0.411924 0.098 Uiso 0.490(14) 1 calc R U P B 2
C54A C 0.4498(12) -0.0465(7) 0.4308(5) 0.083(3) Uani 0.490(14) 1 d D U P B 2
H54C H 0.498859 -0.053033 0.457897 0.099 Uiso 0.490(14) 1 calc R U P B 2
H54D H 0.398366 -0.068301 0.437981 0.099 Uiso 0.490(14) 1 calc R U P B 2
C55A C 0.195(2) -0.0794(8) 0.2610(16) 0.056(3) Uani 0.116(8) 1 d D U P D 2
C56A C 0.268(3) -0.102(2) 0.242(4) 0.059(3) Uani 0.116(8) 1 d D U P D 2
H56A H 0.321994 -0.081645 0.248436 0.070 Uiso 0.116(8) 1 calc R U P D 2
C57A C 0.262(4) -0.154(2) 0.214(3) 0.065(3) Uani 0.116(8) 1 d D U P D 2
H57A H 0.307446 -0.164348 0.197068 0.078 Uiso 0.116(8) 1 calc R U P D 2
C58A C 0.189(4) -0.1897(17) 0.212(3) 0.070(3) Uani 0.116(8) 1 d D U P D 2
H58A H 0.190712 -0.229220 0.201792 0.084 Uiso 0.116(8) 1 calc R U P D 2
C59A C 0.113(4) -0.1667(17) 0.225(2) 0.070(3) Uani 0.116(8) 1 d D U P D 2
H59A H 0.059692 -0.188024 0.218084 0.084 Uiso 0.116(8) 1 calc R U P D 2
C60A C 0.115(3) -0.1107(15) 0.249(3) 0.064(3) Uani 0.116(8) 1 d D U P D 2
H60A H 0.062421 -0.094783 0.257221 0.077 Uiso 0.116(8) 1 calc R U P D 2
C61A C 0.1604(10) -0.0056(11) 0.3399(4) 0.072(3) Uani 0.116(8) 1 d D U P D 2
C62A C 0.152(3) -0.0592(14) 0.3651(11) 0.082(3) Uani 0.116(8) 1 d D U P D 2
H62A H 0.164284 -0.095548 0.351431 0.099 Uiso 0.116(8) 1 calc R U P D 2
C63A C 0.123(3) -0.0574(19) 0.4115(11) 0.092(3) Uani 0.116(8) 1 d D U P D 2
H63A H 0.117010 -0.092855 0.428416 0.110 Uiso 0.116(8) 1 calc R U P D 2
C64A C 0.105(2) -0.005(2) 0.4312(10) 0.095(4) Uani 0.116(8) 1 d D U P D 2
H64A H 0.085890 -0.004592 0.461691 0.114 Uiso 0.116(8) 1 calc R U P D 2
C65A C 0.113(3) 0.0474(18) 0.4067(11) 0.088(3) Uani 0.116(8) 1 d D U P D 2
H65A H 0.100246 0.083482 0.420712 0.105 Uiso 0.116(8) 1 calc R U P D 2
C66A C 0.141(3) 0.0471(14) 0.3617(10) 0.081(3) Uani 0.116(8) 1 d D U P D 2
H66A H 0.146065 0.083138 0.345522 0.097 Uiso 0.116(8) 1 calc R U P D 2
C67A C -0.2667(11) 0.1344(7) 0.0579(5) 0.091(3) Uani 0.611(14) 1 d D U P C 2
H67C H -0.252251 0.171072 0.042149 0.109 Uiso 0.611(14) 1 calc R U P C 2
H67D H -0.330446 0.127596 0.049009 0.109 Uiso 0.611(14) 1 calc R U P C 2
C68A C -0.2169(11) 0.0832(8) 0.0406(5) 0.089(2) Uani 0.611(14) 1 d D U P C 2
H68C H -0.229261 0.081174 0.004752 0.107 Uiso 0.611(14) 1 calc R U P C 2
H68D H -0.153167 0.089042 0.050939 0.107 Uiso 0.611(14) 1 calc R U P C 2
C69A C -0.1984(10) -0.0189(8) 0.0434(4) 0.085(3) Uani 0.611(14) 1 d D U P C 2
H69C H -0.134348 -0.013888 0.052658 0.102 Uiso 0.611(14) 1 calc R U P C 2
H69D H -0.212989 -0.021475 0.007650 0.102 Uiso 0.611(14) 1 calc R U P C 2
C70A C -0.2277(11) -0.0748(7) 0.0664(5) 0.083(2) Uani 0.611(14) 1 d D U P C 2
H70C H -0.292267 -0.077976 0.059461 0.099 Uiso 0.611(14) 1 calc R U P C 2
H70D H -0.202800 -0.109641 0.052623 0.099 Uiso 0.611(14) 1 calc R U P C 2
C71A C -0.2098(10) -0.1253(5) 0.1459(6) 0.078(2) Uani 0.611(14) 1 d D U P C 2
H71C H -0.183475 -0.159345 0.131887 0.094 Uiso 0.611(14) 1 calc R U P C 2
H71D H -0.273036 -0.132933 0.144237 0.094 Uiso 0.611(14) 1 calc R U P C 2
C72A C -0.1665(9) -0.1164(5) 0.1978(6) 0.078(2) Uani 0.611(14) 1 d D U P C 2
H72C H -0.165074 -0.153865 0.215709 0.094 Uiso 0.611(14) 1 calc R U P C 2
H72D H -0.105574 -0.102818 0.199022 0.094 Uiso 0.611(14) 1 calc R U P C 2
C73A C -0.1787(10) -0.0611(7) 0.2701(5) 0.087(2) Uani 0.611(14) 1 d D U P C 2
H73C H -0.119244 -0.044412 0.272581 0.104 Uiso 0.611(14) 1 calc R U P C 2
H73D H -0.174653 -0.097669 0.289387 0.104 Uiso 0.611(14) 1 calc R U P C 2
C74A C -0.2371(11) -0.0185(7) 0.2892(5) 0.086(2) Uani 0.611(14) 1 d D U P C 2
H74C H -0.297690 -0.033776 0.284284 0.103 Uiso 0.611(14) 1 calc R U P C 2
H74D H -0.217057 -0.012380 0.324305 0.103 Uiso 0.611(14) 1 calc R U P C 2
C75A C -0.2829(11) 0.0856(7) 0.2793(5) 0.088(2) Uani 0.611(14) 1 d D U P C 2
H75C H -0.271489 0.087841 0.315146 0.106 Uiso 0.611(14) 1 calc R U P C 2
H75D H -0.346451 0.079855 0.268401 0.106 Uiso 0.611(14) 1 calc R U P C 2
C76A C -0.2542(12) 0.1408(6) 0.2585(5) 0.090(2) Uani 0.611(14) 1 d D U P C 2
H76C H -0.281017 0.174735 0.272394 0.108 Uiso 0.611(14) 1 calc R U P C 2
H76D H -0.189832 0.144538 0.267205 0.108 Uiso 0.611(14) 1 calc R U P C 2
C77A C -0.2493(12) 0.1923(5) 0.1842(6) 0.094(3) Uani 0.611(14) 1 d D U P C 2
H77C H -0.184592 0.193964 0.191102 0.113 Uiso 0.611(14) 1 calc R U P C 2
H77D H -0.272170 0.228074 0.197728 0.113 Uiso 0.611(14) 1 calc R U P C 2
C78A C -0.2807(12) 0.1898(6) 0.1304(6) 0.094(3) Uani 0.611(14) 1 d D U P C 2
H78C H -0.345288 0.186798 0.123665 0.113 Uiso 0.611(14) 1 calc R U P C 2
H78D H -0.263752 0.226252 0.115181 0.113 Uiso 0.611(14) 1 calc R U P C 2
O1A O -0.2430(10) 0.1400(4) 0.1101(4) 0.091(2) Uani 0.611(14) 1 d D U P C 2
O2A O -0.2433(9) 0.0302(5) 0.0605(2) 0.083(2) Uani 0.611(14) 1 d D U P C 2
O3A O -0.1970(9) -0.0722(3) 0.1189(4) 0.0778(19) Uani 0.611(14) 1 d D U P C 2
O4A O -0.2150(8) -0.0737(4) 0.2195(4) 0.080(2) Uani 0.611(14) 1 d D U P C 2
O5A O -0.2346(9) 0.0369(5) 0.2632(3) 0.086(2) Uani 0.611(14) 1 d D U P C 2
O6A O -0.2792(9) 0.1411(4) 0.2067(4) 0.087(2) Uani 0.611(14) 1 d D U P C 2

loop_
_atom_site_aniso_label
_atom_site_aniso_U_11
_atom_site_aniso_U_22
_atom_site_aniso_U_33
_atom_site_aniso_U_23
_atom_site_aniso_U_13
_atom_site_aniso_U_12
C1 0.045(2) 0.047(3) 0.087(3) -0.012(2) 0.022(2) -0.015(2)
C2 0.049(4) 0.060(4) 0.103(5) -0.017(4) 0.019(4) -0.014(4)
C3 0.052(4) 0.066(4) 0.108(5) -0.017(4) 0.022(4) -0.014(4)
C4 0.058(5) 0.065(4) 0.094(5) -0.007(4) 0.024(4) -0.026(4)
C5 0.058(5) 0.072(4) 0.104(5) -0.003(4) 0.021(4) -0.028(4)
C6 0.055(5) 0.075(5) 0.104(6) -0.014(5) 0.024(5) -0.021(4)
C7 0.057(4) 0.057(4) 0.102(5) -0.024(4) 0.025(4) -0.015(4)
C8 0.063(4) 0.060(4) 0.111(5) -0.024(4) 0.023(4) -0.016(3)
C9 0.063(4) 0.064(5) 0.110(6) -0.016(4) 0.019(4) -0.027(4)
C10 0.061(5) 0.065(4) 0.116(5) -0.009(4) 0.014(4) -0.021(4)
C11 0.047(3) 0.050(3) 0.058(3) 0.000(2) 0.012(2) 0.006(2)
C12 0.108(6) 0.051(4) 0.098(6) -0.002(4) -0.028(5) 0.007(4)
C13 0.121(7) 0.054(4) 0.117(7) 0.014(4) -0.025(6) 0.014(4)
C14 0.092(6) 0.088(6) 0.091(6) 0.018(5) -0.002(5) 0.029(5)
C15 0.073(5) 0.086(5) 0.107(6) -0.001(5) -0.022(4) 0.021(4)
C16 0.058(4) 0.063(4) 0.087(5) -0.008(3) -0.010(3) 0.011(3)
C17 0.049(3) 0.043(3) 0.053(3) 0.000(2) 0.013(2) 0.003(2)
C18 0.056(3) 0.071(4) 0.062(4) -0.004(3) 0.008(3) -0.002(3)
C19 0.084(5) 0.100(6) 0.058(4) -0.004(4) 0.009(3) 0.011(4)
C20 0.112(6) 0.087(5) 0.070(5) -0.007(4) 0.034(5) 0.016(5)
C21 0.085(5) 0.094(5) 0.075(5) 0.009(4) 0.030(4) 0.035(4)
C22 0.060(4) 0.068(4) 0.068(4) 0.001(3) 0.018(3) 0.021(3)
C23 0.030(2) 0.047(3) 0.047(3) -0.007(2) 0.006(2) 0.004(2)
C24 0.051(3) 0.060(3) 0.054(3) 0.006(3) 0.011(3) 0.014(3)
C25 0.058(4) 0.062(4) 0.080(4) 0.000(3) 0.018(3) 0.026(3)
C26 0.034(3) 0.073(4) 0.093(5) -0.034(4) 0.012(3) -0.006(3)
C27 0.042(3) 0.092(5) 0.126(7) -0.041(5) 0.028(4) -0.020(3)
C28 0.041(3) 0.126(7) 0.096(6) -0.028(5) 0.004(3) 0.023(4)
C29 0.047(3) 0.062(3) 0.047(3) 0.009(3) 0.012(2) 0.006(3)
C30 0.059(4) 0.095(5) 0.051(3) 0.005(3) 0.026(3) 0.003(3)
C31 0.059(4) 0.071(4) 0.074(4) -0.020(3) 0.025(3) 0.003(3)
C32 0.067(4) 0.080(5) 0.121(7) -0.005(4) 0.055(5) -0.008(4)
C33 0.040(3) 0.048(3) 0.040(3) 0.001(2) -0.001(2) -0.001(2)
C34 0.065(4) 0.068(4) 0.077(4) -0.022(3) 0.022(3) -0.019(3)
C35 0.074(4) 0.058(4) 0.081(4) -0.022(3) 0.016(3) -0.010(3)
C36 0.073(4) 0.052(3) 0.064(4) 0.002(3) 0.001(3) -0.020(3)
C37 0.065(4) 0.070(4) 0.106(6) -0.012(4) 0.029(4) -0.028(3)
C38 0.054(3) 0.057(3) 0.080(4) -0.012(3) 0.015(3) -0.013(3)
C39 0.039(3) 0.052(3) 0.049(3) 0.004(2) 0.007(2) 0.004(2)
C40 0.042(3) 0.065(4) 0.050(3) 0.004(3) 0.001(2) 0.006(2)
C41 0.062(4) 0.092(5) 0.051(3) 0.008(3) -0.004(3) 0.011(4)
C42 0.087(5) 0.081(5) 0.066(4) 0.023(4) 0.006(4) 0.022(4)
C43 0.069(4) 0.057(4) 0.096(5) 0.024(4) 0.014(4) 0.004(3)
C44 0.053(3) 0.059(3) 0.065(4) 0.010(3) 0.002(3) -0.002(3)
C45 0.052(3) 0.068(3) 0.045(2) -0.002(2) -0.002(2) 0.011(2)
C46 0.054(4) 0.090(6) 0.060(5) 0.000(5) 0.003(4) 0.014(5)
C47 0.067(4) 0.097(5) 0.071(4) -0.001(4) -0.008(4) 0.013(4)
C48 0.074(5) 0.081(5) 0.060(5) 0.002(4) -0.009(5) 0.018(5)
C49 0.080(5) 0.092(5) 0.064(5) 0.005(4) -0.009(4) 0.021(4)
C50 0.078(5) 0.096(5) 0.070(5) 0.003(5) -0.009(5) 0.017(5)
C51 0.062(5) 0.082(5) 0.049(4) -0.008(4) -0.002(4) 0.001(5)
C52 0.076(4) 0.095(5) 0.055(4) -0.011(4) -0.007(4) 0.008(4)
C53 0.070(5) 0.103(5) 0.067(5) -0.010(5) -0.011(4) 0.006(4)
C54 0.084(5) 0.097(5) 0.056(4) 0.001(4) -0.009(4) 0.020(5)
Cl1 0.0326(7) 0.1007(13) 0.1288(17) -0.0111(12) 0.0167(8) -0.0105(8)
Co1 0.0290(3) 0.0432(4) 0.0476(4) -0.0009(3) 0.0074(3) -0.0015(2)
Co2 0.0322(3) 0.0408(4) 0.0414(4) -0.0032(3) 0.0046(3) -0.0007(2)
K1 0.0450(7) 0.0873(10) 0.0659(8) -0.0057(7) 0.0046(6) 0.0022(6)
C67 0.095(5) 0.097(5) 0.078(5) 0.002(5) 0.023(5) 0.002(5)
C68 0.090(5) 0.101(6) 0.075(5) -0.001(5) 0.022(5) 0.002(5)
C69 0.083(4) 0.094(5) 0.069(5) -0.003(5) 0.023(4) 0.003(5)
C70 0.083(5) 0.089(5) 0.068(5) -0.003(5) 0.027(5) 0.002(5)
C71 0.082(4) 0.081(4) 0.073(5) 0.002(5) 0.031(5) 0.007(4)
C72 0.088(5) 0.083(5) 0.079(5) 0.004(5) 0.029(5) 0.005(4)
C73 0.096(5) 0.084(5) 0.084(5) 0.003(5) 0.033(5) 0.009(5)
C74 0.099(5) 0.085(5) 0.086(5) 0.001(5) 0.035(4) 0.009(5)
C75 0.100(5) 0.084(5) 0.087(5) -0.006(5) 0.031(5) 0.000(5)
C76 0.101(5) 0.082(5) 0.087(5) -0.010(5) 0.025(5) -0.004(5)
C77 0.108(5) 0.088(5) 0.087(5) -0.007(5) 0.019(5) -0.003(4)
C78 0.107(5) 0.095(5) 0.085(6) -0.002(5) 0.018(6) 0.000(5)
O1 0.100(5) 0.096(5) 0.081(5) -0.002(5) 0.021(5) -0.001(4)
O2 0.081(4) 0.099(5) 0.072(4) -0.003(4) 0.019(4) 0.003(5)
O3 0.080(4) 0.086(4) 0.073(5) 0.001(4) 0.029(5) 0.003(4)
O4 0.088(4) 0.086(5) 0.081(5) 0.000(4) 0.030(5) 0.006(4)
O5 0.099(5) 0.087(5) 0.089(4) -0.006(4) 0.034(4) 0.006(5)
O6 0.098(4) 0.084(4) 0.091(5) -0.009(4) 0.021(5) -0.008(4)
N1 0.036(2) 0.039(2) 0.066(3) -0.005(2) 0.0105(19) -0.0038(17)
N2 0.0276(19) 0.047(2) 0.043(2) -0.0050(18) 0.0043(16) 0.0036(16)
N3 0.043(2) 0.051(2) 0.040(2) 0.0044(19) 0.0039(18) -0.0015(19)
P1 0.0365(6) 0.0389(7) 0.0558(8) -0.0027(6) 0.0094(6) 0.0024(5)
P2 0.0311(6) 0.0444(7) 0.0406(6) -0.0022(5) 0.0032(5) -0.0015(5)
P3 0.0456(7) 0.0480(7) 0.0461(7) 0.0037(6) 0.0085(6) -0.0051(6)
C55 0.055(3) 0.043(3) 0.053(3) 0.008(2) 0.004(2) -0.007(2)
C56 0.058(3) 0.049(3) 0.063(3) -0.001(3) 0.002(3) 0.000(3)
C57 0.070(4) 0.047(3) 0.078(4) -0.001(3) -0.001(3) 0.007(3)
C58 0.084(4) 0.043(3) 0.089(5) -0.001(3) 0.000(4) -0.002(3)
C59 0.081(4) 0.057(3) 0.091(5) 0.004(3) 0.009(4) -0.020(3)
C60 0.067(3) 0.055(3) 0.077(4) 0.004(3) 0.014(3) -0.014(3)
C61 0.075(3) 0.065(3) 0.055(3) 0.000(3) 0.024(3) -0.012(3)
C62 0.106(4) 0.084(4) 0.071(4) 0.014(3) 0.030(3) -0.008(4)
C63 0.119(5) 0.101(5) 0.082(4) 0.016(4) 0.041(4) -0.018(4)
C64 0.120(5) 0.101(5) 0.089(4) -0.003(4) 0.051(4) -0.021(4)
C65 0.114(5) 0.089(4) 0.096(5) -0.011(4) 0.055(4) -0.012(4)
C66 0.088(4) 0.072(4) 0.079(4) -0.001(3) 0.045(3) -0.010(3)
C79 0.299(9) 0.298(9) 0.298(9) 0.001(6) 0.051(6) 0.000(6)
C80 0.299(9) 0.297(9) 0.296(9) 0.001(5) 0.052(5) 0.000(5)
C81 0.298(9) 0.298(9) 0.295(9) 0.001(6) 0.054(6) 0.000(6)
C82 0.299(9) 0.298(9) 0.295(9) 0.001(5) 0.054(5) 0.001(5)
O7 0.301(9) 0.299(9) 0.298(9) 0.002(5) 0.050(5) 0.000(5)
C83 0.206(10) 0.203(10) 0.206(10) -0.001(5) 0.033(5) -0.001(5)
C84 0.205(10) 0.203(10) 0.206(10) -0.001(5) 0.033(5) -0.001(5)
C85 0.205(10) 0.203(10) 0.206(10) 0.001(5) 0.033(5) -0.001(5)
C86 0.206(10) 0.203(10) 0.206(10) -0.001(6) 0.034(6) -0.002(6)
O8 0.208(10) 0.205(10) 0.206(10) -0.001(6) 0.033(6) -0.001(6)
C87 0.219(11) 0.219(11) 0.219(11) 0.001(5) 0.038(5) 0.003(5)
C88 0.219(11) 0.219(11) 0.219(11) 0.001(5) 0.039(5) 0.003(5)
C89 0.220(11) 0.218(11) 0.219(11) 0.000(6) 0.039(6) 0.003(6)
C90 0.220(11) 0.220(11) 0.220(11) 0.000(5) 0.037(5) 0.003(5)
O9 0.220(11) 0.220(11) 0.221(11) -0.001(5) 0.037(5) 0.004(5)
C79A 0.300(9) 0.297(9) 0.297(9) 0.002(5) 0.052(5) 0.001(5)
C80A 0.300(9) 0.298(9) 0.297(9) 0.001(5) 0.050(5) -0.001(5)
C81A 0.298(9) 0.297(9) 0.295(9) 0.001(5) 0.054(5) 0.000(5)
C82A 0.299(9) 0.298(9) 0.294(9) 0.001(6) 0.054(6) -0.001(6)
O7A 0.303(9) 0.299(9) 0.297(9) 0.002(5) 0.052(6) -0.002(5)
C83A 0.205(10) 0.204(10) 0.206(10) 0.000(6) 0.033(6) 0.000(6)
C84A 0.204(10) 0.204(10) 0.207(10) 0.000(6) 0.034(6) 0.000(6)
C85A 0.204(10) 0.204(10) 0.206(10) 0.000(5) 0.033(5) 0.000(5)
C86A 0.206(10) 0.204(10) 0.206(10) 0.000(5) 0.034(5) -0.001(5)
O8A 0.205(10) 0.204(10) 0.206(10) 0.000(5) 0.033(5) -0.001(5)
C87A 0.220(11) 0.219(11) 0.219(11) 0.002(6) 0.038(6) 0.003(6)
C88A 0.218(11) 0.219(11) 0.219(11) 0.001(6) 0.038(6) 0.003(6)
C89A 0.220(10) 0.219(10) 0.219(11) 0.000(5) 0.038(5) 0.002(5)
C90A 0.220(11) 0.219(11) 0.219(11) 0.000(5) 0.038(5) 0.003(5)
O9A 0.221(11) 0.220(11) 0.221(11) 0.001(5) 0.038(5) 0.002(5)
C2A 0.045(4) 0.057(5) 0.104(6) -0.014(5) 0.021(5) -0.013(4)
C3A 0.055(4) 0.064(4) 0.108(5) -0.010(4) 0.020(4) -0.019(4)
C4A 0.056(5) 0.064(5) 0.096(5) -0.004(5) 0.022(5) -0.028(5)
C5A 0.060(5) 0.071(4) 0.105(5) -0.002(4) 0.019(5) -0.026(4)
C6A 0.063(5) 0.074(5) 0.111(6) -0.006(5) 0.017(5) -0.019(5)
C7A 0.057(5) 0.057(5) 0.102(5) -0.023(5) 0.025(5) -0.015(4)
C8A 0.063(4) 0.061(4) 0.111(5) -0.021(4) 0.022(4) -0.016(4)
C9A 0.063(4) 0.066(5) 0.111(5) -0.016(5) 0.021(5) -0.021(4)
C10A 0.065(5) 0.065(5) 0.115(6) -0.010(5) 0.015(5) -0.022(5)
C46A 0.057(5) 0.096(6) 0.059(5) 0.003(5) -0.007(4) 0.004(5)
C47A 0.065(4) 0.101(5) 0.069(4) -0.003(5) -0.008(4) 0.007(5)
C48A 0.069(5) 0.082(5) 0.060(5) -0.002(4) -0.004(5) 0.025(5)
C49A 0.078(5) 0.092(4) 0.064(4) 0.004(4) -0.006(4) 0.022(4)
C50A 0.073(5) 0.100(6) 0.076(5) 0.004(5) -0.006(5) 0.016(5)
C51A 0.063(5) 0.081(5) 0.050(4) -0.007(4) 0.003(4) 0.005(5)
C52A 0.075(4) 0.094(5) 0.055(4) -0.011(4) -0.005(4) 0.006(4)
C53A 0.073(5) 0.103(5) 0.063(5) -0.011(4) -0.008(4) 0.007(5)
C54A 0.083(5) 0.096(5) 0.062(4) 0.000(4) -0.009(4) 0.018(5)
C55A 0.058(5) 0.048(4) 0.061(5) 0.004(4) 0.006(4) -0.007(4)
C56A 0.061(5) 0.046(5) 0.065(5) 0.002(5) 0.002(5) -0.002(5)
C57A 0.069(6) 0.046(5) 0.075(5) 0.001(5) 0.001(5) 0.000(5)
C58A 0.076(6) 0.048(5) 0.083(6) 0.002(5) 0.004(5) -0.005(5)
C59A 0.075(5) 0.052(5) 0.082(6) 0.003(5) 0.007(5) -0.011(5)
C60A 0.067(5) 0.052(5) 0.072(6) 0.004(5) 0.009(5) -0.011(5)
C61A 0.086(5) 0.071(5) 0.066(5) 0.003(5) 0.031(5) -0.009(5)
C62A 0.101(6) 0.082(5) 0.070(5) 0.009(5) 0.033(5) -0.013(5)
C63A 0.111(6) 0.093(6) 0.079(5) 0.008(5) 0.040(5) -0.015(5)
C64A 0.114(7) 0.095(6) 0.084(6) 0.004(6) 0.044(6) -0.015(6)
C65A 0.105(6) 0.085(6) 0.084(6) -0.004(5) 0.047(5) -0.011(5)
C66A 0.096(6) 0.077(5) 0.077(5) -0.002(5) 0.039(5) -0.009(5)
C67A 0.100(5) 0.096(5) 0.080(5) 0.002(5) 0.023(5) 0.003(5)
C68A 0.097(5) 0.101(5) 0.075(4) 0.000(4) 0.026(4) 0.003(5)
C69A 0.085(4) 0.101(6) 0.071(4) -0.004(4) 0.020(4) 0.004(5)
C70A 0.085(4) 0.094(5) 0.073(5) -0.010(4) 0.023(4) 0.002(4)
C71A 0.082(4) 0.081(4) 0.077(5) -0.001(4) 0.029(5) 0.004(4)
C72A 0.084(4) 0.080(4) 0.077(5) 0.006(4) 0.031(4) 0.006(4)
C73A 0.097(5) 0.085(5) 0.084(4) 0.006(4) 0.030(4) 0.011(4)
C74A 0.097(5) 0.082(5) 0.086(4) 0.003(4) 0.038(4) 0.010(5)
C75A 0.100(5) 0.083(5) 0.088(4) -0.008(4) 0.034(4) 0.004(5)
C76A 0.102(5) 0.083(5) 0.087(5) -0.011(4) 0.024(5) -0.003(4)
C77A 0.110(5) 0.084(5) 0.088(5) -0.010(5) 0.018(5) -0.004(4)
C78A 0.109(5) 0.091(4) 0.083(5) -0.006(5) 0.018(5) -0.001(4)
O1A 0.099(4) 0.093(4) 0.083(4) -0.003(4) 0.021(4) 0.000(4)
O2A 0.081(4) 0.099(5) 0.072(3) 0.001(3) 0.020(3) -0.001(4)
O3A 0.079(4) 0.088(4) 0.071(4) -0.005(3) 0.023(4) 0.002(3)
O4A 0.084(4) 0.085(4) 0.078(4) 0.001(3) 0.034(4) 0.006(4)
O5A 0.098(4) 0.081(4) 0.088(4) -0.001(3) 0.037(3) 0.009(4)
O6A 0.098(4) 0.082(4) 0.084(5) -0.007(4) 0.023(4) -0.008(3)

loop_
_atom_type_symbol
_atom_type_description
_atom_type_scat_dispersion_real
_atom_type_scat_dispersion_imag
_atom_type_scat_source
C C 0.0033 0.0016 'International Tables Vol C Tables 4.2.6.8 and 6.1.1.4'
H H 0.0000 0.0000 'International Tables Vol C Tables 4.2.6.8 and 6.1.1.4'
Cl Cl 0.1484 0.1585 'International Tables Vol C Tables 4.2.6.8 and 6.1.1.4'
Co Co 0.3494 0.9721 'International Tables Vol C Tables 4.2.6.8 and 6.1.1.4'
K K 0.2009 0.2494 'International Tables Vol C Tables 4.2.6.8 and 6.1.1.4'
N N 0.0061 0.0033 'International Tables Vol C Tables 4.2.6.8 and 6.1.1.4'
O O 0.0106 0.0060 'International Tables Vol C Tables 4.2.6.8 and 6.1.1.4'
P P 0.1023 0.0942 'International Tables Vol C Tables 4.2.6.8 and 6.1.1.4'

loop_
_geom_angle_atom_site_label_1
_geom_angle_atom_site_label_2
_geom_angle_atom_site_label_3
_geom_angle
_geom_angle_site_symmetry_1
_geom_angle_site_symmetry_3
_geom_angle_publ_flag
C2 C1 C7 105.0(7) . . ?
C4 C1 C2 108.4(8) . . ?
C4 C1 C7 110.5(7) . . ?
N1 C1 C2 103.6(6) . . ?
N1 C1 C4 113.8(6) . . ?
N1 C1 C7 114.8(6) . . ?
N1 C1 C2A 112.7(7) . . ?
N1 C1 C4A 105.0(7) . . ?
N1 C1 C7A 115.7(6) . . ?
C2A C1 C7A 106.6(8) . . ?
C4A C1 C2A 107.7(9) . . ?
C4A C1 C7A 108.8(9) . . ?
C1 C2 H2A 109.5 . . ?
C1 C2 H2B 109.5 . . ?
C1 C2 C3 110.6(8) . . ?
H2A C2 H2B 108.1 . . ?
C3 C2 H2A 109.5 . . ?
C3 C2 H2B 109.5 . . ?
C2 C3 H3 109.7 . . ?
C6 C3 C2 110.1(9) . . ?
C6 C3 H3 109.7 . . ?
C9 C3 C2 107.7(8) . . ?
C9 C3 H3 109.7 . . ?
C9 C3 C6 110.0(10) . . ?
C1 C4 H4A 109.1 . . ?
C1 C4 H4B 109.1 . . ?
C1 C4 C5 112.7(8) . . ?
H4A C4 H4B 107.8 . . ?
C5 C4 H4A 109.1 . . ?
C5 C4 H4B 109.1 . . ?
C4 C5 H5 110.8 . . ?
C6 C5 C4 106.9(9) . . ?
C6 C5 H5 110.8 . . ?
C6 C5 C10 108.8(10) . . ?
C10 C5 C4 108.7(8) . . ?
C10 C5 H5 110.8 . . ?
C3 C6 H6A 109.6 . . ?
C3 C6 H6B 109.6 . . ?
C5 C6 C3 110.1(8) . . ?
C5 C6 H6A 109.6 . . ?
C5 C6 H6B 109.6 . . ?
H6A C6 H6B 108.2 . . ?
C1 C7 H7A 109.4 . . ?
C1 C7 H7B 109.4 . . ?
C1 C7 C8 111.3(7) . . ?
H7A C7 H7B 108.0 . . ?
C8 C7 H7A 109.4 . . ?
C8 C7 H7B 109.4 . . ?
C7 C8 H8 109.6 . . ?
C9 C8 C7 109.7(8) . . ?
C9 C8 H8 109.6 . . ?
C9 C8 C10 109.9(9) . . ?
C10 C8 C7 108.4(8) . . ?
C10 C8 H8 109.6 . . ?
C3 C9 H9A 109.8 . . ?
C3 C9 H9B 109.8 . . ?
C8 C9 C3 109.3(9) . . ?
C8 C9 H9A 109.8 . . ?
C8 C9 H9B 109.8 . . ?
H9A C9 H9B 108.3 . . ?
C5 C10 H10A 109.2 . . ?
C5 C10 H10B 109.2 . . ?
C8 C10 C5 112.0(9) . . ?
C8 C10 H10A 109.2 . . ?
C8 C10 H10B 109.2 . . ?
H10A C10 H10B 107.9 . . ?
C12 C11 P1 125.8(5) . . ?
C16 C11 C12 116.0(6) . . ?
C16 C11 P1 118.1(5) . . ?
C11 C12 H12 119.0 . . ?
C13 C12 C11 122.0(7) . . ?
C13 C12 H12 119.0 . . ?
C12 C13 H13 119.7 . . ?
C14 C13 C12 120.6(7) . . ?
C14 C13 H13 119.7 . . ?
C13 C14 H14 120.4 . . ?
C13 C14 C15 119.2(7) . . ?
C15 C14 H14 120.4 . . ?
C14 C15 H15 120.2 . . ?
C14 C15 C16 119.6(8) . . ?
C16 C15 H15 120.2 . . ?
C11 C16 C15 122.7(7) . . ?
C11 C16 H16 118.7 . . ?
C15 C16 H16 118.7 . . ?
C18 C17 C22 118.0(5) . . ?
C18 C17 P1 118.9(4) . . ?
C22 C17 P1 122.4(5) . . ?
C17 C18 H18 119.4 . . ?
C17 C18 C19 121.3(6) . . ?
C19 C18 H18 119.4 . . ?
C18 C19 H19 120.0 . . ?
C18 C19 C20 120.0(7) . . ?
C20 C19 H19 120.0 . . ?
C19 C20 H20 120.2 . . ?
C21 C20 C19 119.7(7) . . ?
C21 C20 H20 120.2 . . ?
C20 C21 H21 119.5 . . ?
C20 C21 C22 121.1(7) . . ?
C22 C21 H21 119.5 . . ?
C17 C22 H22 120.1 . . ?
C21 C22 C17 119.9(6) . . ?
C21 C22 H22 120.1 . . ?
C26 C23 C24 106.5(5) . . ?
C26 C23 C29 105.5(5) . . ?
C29 C23 C24 110.4(4) . . ?
N2 C23 C24 110.3(4) . . ?
N2 C23 C26 108.8(4) . . ?
N2 C23 C29 114.9(4) . . ?
C23 C24 H24A 109.4 . . ?
C23 C24 H24B 109.4 . . ?
C23 C24 C25 111.2(5) . . ?
H24A C24 H24B 108.0 . . ?
C25 C24 H24A 109.4 . . ?
C25 C24 H24B 109.4 . . ?
C24 C25 H25 109.6 . . ?
C28 C25 C24 109.5(6) . . ?
C28 C25 H25 109.6 . . ?
C28 C25 C31 108.8(6) . . ?
C31 C25 C24 109.8(5) . . ?
C31 C25 H25 109.6 . . ?
C23 C26 H26A 109.2 . . ?
C23 C26 H26B 109.2 . . ?
C23 C26 C27 111.9(5) . . ?
H26A C26 H26B 107.9 . . ?
C27 C26 H26A 109.2 . . ?
C27 C26 H26B 109.2 . . ?
C26 C27 H27 109.5 . . ?
C28 C27 C26 109.3(7) . . ?
C28 C27 H27 109.5 . . ?
C32 C27 C26 109.5(6) . . ?
C32 C27 H27 109.5 . . ?
C32 C27 C28 109.6(7) . . ?
C25 C28 C27 109.2(5) . . ?
C25 C28 H28A 109.8 . . ?
C25 C28 H28B 109.8 . . ?
C25 C28 K1 156.9(5) . 1_655 ?
C27 C28 H28A 109.8 . . ?
C27 C28 H28B 109.8 . . ?
C27 C28 K1 84.2(4) . 1_655 ?
H28A C28 H28B 108.3 . . ?
K1 C28 H28A 47.0 1_655 . ?
K1 C28 H28B 81.6 1_655 . ?
C23 C29 H29A 109.4 . . ?
C23 C29 H29B 109.4 . . ?
C23 C29 C30 111.0(5) . . ?
H29A C29 H29B 108.0 . . ?
C30 C29 H29A 109.4 . . ?
C30 C29 H29B 109.4 . . ?
C29 C30 H30 109.4 . . ?
C31 C30 C29 110.8(5) . . ?
C31 C30 H30 109.4 . . ?
C31 C30 C32 109.0(6) . . ?
C32 C30 C29 108.9(6) . . ?
C32 C30 H30 109.4 . . ?
C25 C31 H31A 109.7 . . ?
C25 C31 H31B 109.7 . . ?
C30 C31 C25 109.9(5) . . ?
C30 C31 H31A 109.7 . . ?
C30 C31 H31B 109.7 . . ?
H31A C31 H31B 108.2 . . ?
C27 C32 C30 109.4(6) . . ?
C27 C32 H32A 109.8 . . ?
C27 C32 H32B 109.8 . . ?
C30 C32 H32A 109.8 . . ?
C30 C32 H32B 109.8 . . ?
H32A C32 H32B 108.2 . . ?
C34 C33 P2 126.0(4) . . ?
C38 C33 C34 116.4(5) . . ?
C38 C33 P2 117.7(4) . . ?
C33 C34 H34 119.2 . . ?
C33 C34 C35 121.5(6) . . ?
C35 C34 H34 119.2 . . ?
C34 C35 H35 119.8 . . ?
C36 C35 C34 120.5(6) . . ?
C36 C35 H35 119.8 . . ?
C35 C36 H36 120.8 . . ?
C37 C36 C35 118.5(6) . . ?
C37 C36 H36 120.8 . . ?
C36 C37 H37 119.2 . . ?
C36 C37 C38 121.6(6) . . ?
C38 C37 H37 119.2 . . ?
C33 C38 C37 121.5(6) . . ?
C33 C38 H38 119.2 . . ?
C37 C38 H38 119.2 . . ?
C40 C39 C44 118.4(5) . . ?
C40 C39 P2 123.8(4) . . ?
C44 C39 P2 117.3(4) . . ?
C39 C40 H40 119.7 . . ?
C39 C40 C41 120.6(6) . . ?
C41 C40 H40 119.7 . . ?
C40 C41 H41 119.8 . . ?
C42 C41 C40 120.3(6) . . ?
C42 C41 H41 119.8 . . ?
C41 C42 H42 120.2 . . ?
C41 C42 C43 119.7(6) . . ?
C43 C42 H42 120.2 . . ?
C42 C43 H43 119.8 . . ?
C44 C43 C42 120.5(7) . . ?
C44 C43 H43 119.8 . . ?
C39 C44 H44 119.8 . . ?
C43 C44 C39 120.4(6) . . ?
C43 C44 H44 119.8 . . ?
C46 C45 C51 109.1(8) . . ?
C48 C45 C46 108.4(9) . . ?
C48 C45 C51 107.2(8) . . ?
N3 C45 C46 110.2(6) . . ?
N3 C45 C48 113.1(6) . . ?
N3 C45 C51 108.7(6) . . ?
N3 C45 C46A 105.8(6) . . ?
N3 C45 C48A 116.2(6) . . ?
N3 C45 C51A 112.2(6) . . ?
C46A C45 C51A 105.2(8) . . ?
C48A C45 C46A 108.5(9) . . ?
C48A C45 C51A 108.4(8) . . ?
C45 C46 H46A 109.4 . . ?
C45 C46 H46B 109.4 . . ?
C45 C46 C47 111.2(8) . . ?
H46A C46 H46B 108.0 . . ?
C47 C46 H46A 109.4 . . ?
C47 C46 H46B 109.4 . . ?
C46 C47 H47 111.1 . . ?
C50 C47 C46 109.5(11) . . ?
C50 C47 H47 111.1 . . ?
C53 C47 C46 104.3(11) . . ?
C53 C47 H47 111.1 . . ?
C53 C47 C50 109.6(10) . . ?
C45 C48 H48A 109.3 . . ?
C45 C48 H48B 109.3 . . ?
C45 C48 C49 111.6(8) . . ?
H48A C48 H48B 108.0 . . ?
C49 C48 H48A 109.3 . . ?
C49 C48 H48B 109.3 . . ?
C48 C49 H49 109.6 . . ?
C50 C49 C48 107.8(12) . . ?
C50 C49 H49 109.6 . . ?
C54 C49 C48 110.1(11) . . ?
C54 C49 H49 109.6 . . ?
C54 C49 C50 110.2(11) . . ?
C47 C50 H50A 109.4 . . ?
C47 C50 H50B 109.4 . . ?
C49 C50 C47 111.2(10) . . ?
C49 C50 H50A 109.4 . . ?
C49 C50 H50B 109.4 . . ?
H50A C50 H50B 108.0 . . ?
C45 C51 H51A 109.6 . . ?
C45 C51 H51B 109.6 . . ?
H51A C51 H51B 108.1 . . ?
C52 C51 C45 110.2(8) . . ?
C52 C51 H51A 109.6 . . ?
C52 C51 H51B 109.6 . . ?
C51 C52 H52 109.9 . . ?
C53 C52 C51 109.8(10) . . ?
C53 C52 H52 109.9 . . ?
C53 C52 C54 109.2(10) . . ?
C54 C52 C51 108.3(9) . . ?
C54 C52 H52 109.9 . . ?
C47 C53 H53A 109.4 . . ?
C47 C53 H53B 109.4 . . ?
C52 C53 C47 111.1(9) . . ?
C52 C53 H53A 109.4 . . ?
C52 C53 H53B 109.4 . . ?
H53A C53 H53B 108.0 . . ?
C49 C54 C52 111.1(10) . . ?
C49 C54 H54A 109.4 . . ?
C49 C54 H54B 109.4 . . ?
C52 C54 H54A 109.4 . . ?
C52 C54 H54B 109.4 . . ?
H54A C54 H54B 108.0 . . ?
Co1 Cl1 K1 161.61(11) . . ?
Cl1 Co1 Co2 174.19(7) . . ?
Cl1 Co1 P1 112.03(7) . . ?
Cl1 Co1 P2 119.72(7) . . ?
Cl1 Co1 P3 110.61(8) . . ?
P1 Co1 Co2 65.62(4) . . ?
P2 Co1 Co2 66.03(4) . . ?
P2 Co1 P1 104.61(5) . . ?
P3 Co1 Co2 66.04(5) . . ?
P3 Co1 P1 106.73(6) . . ?
P3 Co1 P2 102.00(6) . . ?
Co1 Co2 P1 50.14(3) . . ?
Co1 Co2 P2 49.97(4) . . ?
Co1 Co2 P3 49.55(4) . . ?
N1 Co2 Co1 86.57(12) . . ?
N1 Co2 N2 118.18(19) . . ?
N1 Co2 P1 36.84(12) . . ?
N1 Co2 P2 105.98(14) . . ?
N1 Co2 P3 116.22(13) . . ?
N2 Co2 Co1 86.13(11) . . ?
N2 Co2 P1 113.08(12) . . ?
N2 Co2 P2 36.38(11) . . ?
N2 Co2 P3 104.07(13) . . ?
N3 Co2 Co1 85.76(13) . . ?
N3 Co2 N1 120.73(19) . . ?
N3 Co2 N2 119.75(18) . . ?
N3 Co2 P1 106.12(13) . . ?
N3 Co2 P2 112.70(13) . . ?
N3 Co2 P3 36.93(13) . . ?
P1 Co2 P2 83.35(5) . . ?
P1 Co2 P3 84.49(5) . . ?
P3 Co2 P2 80.96(4) . . ?
O1 K1 Cl1 101.4(5) . . ?
O1 K1 O2 60.1(3) . . ?
O1 K1 O3 119.7(3) . . ?
O1 K1 O4 172.5(6) . . ?
O1 K1 O6 60.0(3) . . ?
O2 K1 Cl1 110.7(4) . . ?
O2 K1 O4 117.9(3) . . ?
O2 K1 O6 115.5(4) . . ?
O3 K1 Cl1 91.6(5) . . ?
O3 K1 O2 60.2(3) . . ?
O3 K1 O4 60.0(3) . . ?
O3 K1 O6 165.9(6) . . ?
O4 K1 Cl1 86.1(4) . . ?
O5 K1 Cl1 86.0(5) . . ?
O5 K1 O1 120.0(3) . . ?
O5 K1 O2 163.2(6) . . ?
O5 K1 O3 119.4(3) . . ?
O5 K1 O4 59.4(3) . . ?
O5 K1 O6 60.3(3) . . ?
O6 K1 Cl1 102.3(4) . . ?
O6 K1 O4 118.2(3) . . ?
O1A K1 Cl1 101.6(3) . . ?
O1A K1 O2A 60.2(3) . . ?
O1A K1 O3A 120.2(3) . . ?
O1A K1 O4A 171.7(4) . . ?
O1A K1 O6A 59.8(3) . . ?
O2A K1 Cl1 111.5(3) . . ?
O2A K1 O4A 118.3(3) . . ?
O2A K1 O6A 116.3(3) . . ?
O3A K1 Cl1 94.0(3) . . ?
O3A K1 O2A 60.3(2) . . ?
O3A K1 O4A 60.0(2) . . ?
O3A K1 O6A 166.3(4) . . ?
O4A K1 Cl1 86.6(3) . . ?
O5A K1 Cl1 82.9(3) . . ?
O5A K1 O1A 119.8(3) . . ?
O5A K1 O2A 165.5(4) . . ?
O5A K1 O3A 119.2(3) . . ?
O5A K1 O4A 59.3(2) . . ?
O5A K1 O6A 60.3(2) . . ?
O6A K1 Cl1 99.4(3) . . ?
O6A K1 O4A 117.8(3) . . ?
H67A C67 H67B 108.1 . . ?
C68 C67 H67A 109.5 . . ?
C68 C67 H67B 109.5 . . ?
O1 C67 H67A 109.5 . . ?
O1 C67 H67B 109.5 . . ?
O1 C67 C68 110.6(12) . . ?
C67 C68 H68A 110.1 . . ?
C67 C68 H68B 110.1 . . ?
H68A C68 H68B 108.4 . . ?
O2 C68 C67 108.2(12) . . ?
O2 C68 H68A 110.1 . . ?
O2 C68 H68B 110.1 . . ?
H69A C69 H69B 108.0 . . ?
C70 C69 H69A 109.4 . . ?
C70 C69 H69B 109.4 . . ?
O2 C69 H69A 109.4 . . ?
O2 C69 H69B 109.4 . . ?
O2 C69 C70 111.1(11) . . ?
C69 C70 H70A 110.0 . . ?
C69 C70 H70B 110.0 . . ?
H70A C70 H70B 108.4 . . ?
O3 C70 C69 108.4(11) . . ?
O3 C70 H70A 110.0 . . ?
O3 C70 H70B 110.0 . . ?
H71A C71 H71B 108.2 . . ?
C72 C71 H71A 109.7 . . ?
C72 C71 H71B 109.7 . . ?
O3 C71 H71A 109.7 . . ?
O3 C71 H71B 109.7 . . ?
O3 C71 C72 109.6(11) . . ?
C71 C72 H72A 109.9 . . ?
C71 C72 H72B 109.9 . . ?
H72A C72 H72B 108.3 . . ?
O4 C72 C71 109.1(12) . . ?
O4 C72 H72A 109.9 . . ?
O4 C72 H72B 109.9 . . ?
H73A C73 H73B 108.3 . . ?
C74 C73 H73A 109.9 . . ?
C74 C73 H73B 109.9 . . ?
O4 C73 H73A 109.9 . . ?
O4 C73 H73B 109.9 . . ?
O4 C73 C74 109.1(12) . . ?
C73 C74 H74A 110.0 . . ?
C73 C74 H74B 110.0 . . ?
H74A C74 H74B 108.4 . . ?
O5 C74 C73 108.3(11) . . ?
O5 C74 H74A 110.0 . . ?
O5 C74 H74B 110.0 . . ?
H75A C75 H75B 108.4 . . ?
C76 C75 H75A 110.1 . . ?
C76 C75 H75B 110.1 . . ?
O5 C75 H75A 110.1 . . ?
O5 C75 H75B 110.1 . . ?
O5 C75 C76 108.2(11) . . ?
C75 C76 H76A 109.7 . . ?
C75 C76 H76B 109.7 . . ?
H76A C76 H76B 108.2 . . ?
O6 C76 C75 109.7(12) . . ?
O6 C76 H76A 109.7 . . ?
O6 C76 H76B 109.7 . . ?
H77A C77 H77B 108.3 . . ?
C78 C77 H77A 109.8 . . ?
C78 C77 H77B 109.8 . . ?
O6 C77 H77A 109.8 . . ?
O6 C77 H77B 109.8 . . ?
O6 C77 C78 109.3(13) . . ?
C77 C78 H78A 109.7 . . ?
C77 C78 H78B 109.7 . . ?
H78A C78 H78B 108.2 . . ?
O1 C78 C77 109.9(13) . . ?
O1 C78 H78A 109.7 . . ?
O1 C78 H78B 109.7 . . ?
C67 O1 K1 118.1(9) . . ?
C78 O1 K1 117.9(9) . . ?
C78 O1 C67 116.1(13) . . ?
C68 O2 K1 108.1(9) . . ?
C68 O2 C69 109.2(13) . . ?
C69 O2 K1 114.3(8) . . ?
C70 O3 K1 117.2(8) . . ?
C71 O3 K1 117.6(8) . . ?
C71 O3 C70 115.1(12) . . ?
C72 O4 K1 107.0(8) . . ?
C72 O4 C73 113.4(13) . . ?
C73 O4 K1 108.4(8) . . ?
C74 O5 K1 119.5(8) . . ?
C75 O5 K1 116.5(9) . . ?
C75 O5 C74 116.7(12) . . ?
C76 O6 K1 109.7(9) . . ?
C77 O6 K1 110.1(9) . . ?
C77 O6 C76 113.9(12) . . ?
C1 N1 Co2 130.3(3) . . ?
C1 N1 P1 132.4(4) . . ?
P1 N1 Co2 97.1(2) . . ?
C23 N2 Co2 129.0(3) . . ?
C23 N2 P2 132.6(3) . . ?
P2 N2 Co2 97.96(19) . . ?
C45 N3 Co2 132.4(4) . . ?
C45 N3 P3 130.1(4) . . ?
P3 N3 Co2 97.4(2) . . ?
C11 P1 C17 99.1(2) . . ?
C11 P1 Co1 111.61(19) . . ?
C11 P1 Co2 142.39(18) . . ?
C17 P1 Co1 110.20(18) . . ?
C17 P1 Co2 117.78(18) . . ?
Co1 P1 Co2 64.23(4) . . ?
N1 P1 C11 117.0(2) . . ?
N1 P1 C17 108.7(2) . . ?
N1 P1 Co1 109.63(15) . . ?
N1 P1 Co2 46.01(15) . . ?
C33 P2 Co1 112.69(17) . . ?
C33 P2 Co2 139.74(16) . . ?
C39 P2 C33 99.0(2) . . ?
C39 P2 Co1 109.06(17) . . ?
C39 P2 Co2 120.42(18) . . ?
Co1 P2 Co2 64.00(4) . . ?
N2 P2 C33 115.7(2) . . ?
N2 P2 C39 110.4(2) . . ?
N2 P2 Co1 109.34(15) . . ?
N2 P2 Co2 45.66(14) . . ?
Co1 P3 Co2 64.41(4) . . ?
N3 P3 Co1 109.05(16) . . ?
N3 P3 Co2 45.71(15) . . ?
N3 P3 C55 110.8(3) . . ?
N3 P3 C61 116.1(3) . . ?
N3 P3 C55A 108.2(11) . . ?
N3 P3 C61A 104.9(5) . . ?
C55 P3 Co1 108.2(3) . . ?
C55 P3 Co2 115.7(2) . . ?
C55 P3 C61 99.2(3) . . ?
C61 P3 Co1 113.0(3) . . ?
C61 P3 Co2 144.3(2) . . ?
C55A P3 Co1 108.6(15) . . ?
C55A P3 Co2 113.3(10) . . ?
C61A P3 Co1 124.9(6) . . ?
C61A P3 Co2 140.5(7) . . ?
C61A P3 C55A 100.1(10) . . ?
C56 C55 P3 120.3(5) . . ?
C60 C55 P3 121.4(5) . . ?
C60 C55 C56 117.8(6) . . ?
C55 C56 H56 119.3 . . ?
C57 C56 C55 121.4(7) . . ?
C57 C56 H56 119.3 . . ?
C56 C57 H57 119.9 . . ?
C58 C57 C56 120.2(8) . . ?
C58 C57 H57 119.9 . . ?
C57 C58 H58 119.9 . . ?
C57 C58 C59 120.3(7) . . ?
C59 C58 H58 119.9 . . ?
C58 C59 H59 119.8 . . ?
C58 C59 C60 120.5(7) . . ?
C60 C59 H59 119.8 . . ?
C55 C60 C59 119.8(7) . . ?
C55 C60 H60 120.1 . . ?
C59 C60 H60 120.1 . . ?
C62 C61 P3 124.9(6) . . ?
C66 C61 P3 118.5(5) . . ?
C66 C61 C62 116.6(7) . . ?
C61 C62 H62 120.0 . . ?
C61 C62 C63 119.9(9) . . ?
C63 C62 H62 120.0 . . ?
C62 C63 H63 119.4 . . ?
C64 C63 C62 121.2(9) . . ?
C64 C63 H63 119.4 . . ?
C63 C64 H64 120.3 . . ?
C63 C64 C65 119.3(9) . . ?
C65 C64 H64 120.3 . . ?
C64 C65 H65 119.7 . . ?
C64 C65 C66 120.6(10) . . ?
C66 C65 H65 119.7 . . ?
C61 C66 H66 118.8 . . ?
C65 C66 C61 122.3(8) . . ?
C65 C66 H66 118.8 . . ?
H79A C79 H79B 108.7 . . ?
C80 C79 H79A 110.6 . . ?
C80 C79 H79B 110.6 . . ?
O7 C79 H79A 110.6 . . ?
O7 C79 H79B 110.6 . . ?
O7 C79 C80 105.9(12) . . ?
C79 C80 H80A 111.1 . . ?
C79 C80 H80B 111.1 . . ?
H80A C80 H80B 109.1 . . ?
C81 C80 C79 103.1(11) . . ?
C81 C80 H80A 111.1 . . ?
C81 C80 H80B 111.1 . . ?
C80 C81 H81A 110.7 . . ?
C80 C81 H81B 110.7 . . ?
C80 C81 C82 105.4(9) . . ?
H81A C81 H81B 108.8 . . ?
C82 C81 H81A 110.7 . . ?
C82 C81 H81B 110.7 . . ?
C81 C82 H82A 110.3 . . ?
C81 C82 H82B 110.3 . . ?
H82A C82 H82B 108.6 . . ?
O7 C82 C81 107.1(10) . . ?
O7 C82 H82A 110.3 . . ?
O7 C82 H82B 110.3 . . ?
C82 O7 C79 109.5(13) . . ?
H83A C83 H83B 108.4 . . ?
C84 C83 H83A 110.0 . . ?
C84 C83 H83B 110.0 . . ?
O8 C83 H83A 110.0 . . ?
O8 C83 H83B 110.0 . . ?
O8 C83 C84 108.3(11) . . ?
C83 C84 H84A 110.9 . . ?
C83 C84 H84B 110.9 . . ?
C83 C84 C85 104.4(10) . . ?
H84A C84 H84B 108.9 . . ?
C85 C84 H84A 110.9 . . ?
C85 C84 H84B 110.9 . . ?
C84 C85 H85A 110.8 . . ?
C84 C85 H85B 110.8 . . ?
H85A C85 H85B 108.8 . . ?
C86 C85 C84 104.9(9) . . ?
C86 C85 H85A 110.8 . . ?
C86 C85 H85B 110.8 . . ?
C85 C86 H86A 109.9 . . ?
C85 C86 H86B 109.9 . . ?
H86A C86 H86B 108.3 . . ?
O8 C86 C85 108.9(10) . . ?
O8 C86 H86A 109.9 . . ?
O8 C86 H86B 109.9 . . ?
C86 O8 C83 110.4(12) . . ?
H87A C87 H87B 108.4 . . ?
C88 C87 H87A 110.1 . . ?
C88 C87 H87B 110.1 . . ?
O9 C87 H87A 110.1 . . ?
O9 C87 H87B 110.1 . . ?
O9 C87 C88 107.9(10) . . ?
C87 C88 H88A 110.8 . . ?
C87 C88 H88B 110.8 . . ?
C87 C88 C89 104.9(10) . . ?
H88A C88 H88B 108.8 . . ?
C89 C88 H88A 110.8 . . ?
C89 C88 H88B 110.8 . . ?
C88 C89 H89A 111.1 . . ?
C88 C89 H89B 111.1 . . ?
H89A C89 H89B 109.1 . . ?
C90 C89 C88 103.1(12) . . ?
C90 C89 H89A 111.1 . . ?
C90 C89 H89B 111.1 . . ?
C89 C90 H90A 110.4 . . ?
C89 C90 H90B 110.4 . . ?
H90A C90 H90B 108.6 . . ?
O9 C90 C89 106.5(13) . . ?
O9 C90 H90A 110.4 . . ?
O9 C90 H90B 110.4 . . ?
C87 O9 C90 110.2(13) . . ?
H79C C79A H79D 108.9 . . ?
C80A C79A H79C 110.8 . . ?
C80A C79A H79D 110.8 . . ?
O7A C79A H79C 110.8 . . ?
O7A C79A H79D 110.8 . . ?
O7A C79A C80A 104.8(16) . . ?
C79A C80A H80C 111.3 . . ?
C79A C80A H80D 111.3 . . ?
H80C C80A H80D 109.2 . . ?
C81A C80A C79A 102.3(14) . . ?
C81A C80A H80C 111.3 . . ?
C81A C80A H80D 111.3 . . ?
C80A C81A H81C 110.6 . . ?
C80A C81A H81D 110.6 . . ?
C80A C81A C82A 105.5(12) . . ?
H81C C81A H81D 108.8 . . ?
C82A C81A H81C 110.6 . . ?
C82A C81A H81D 110.6 . . ?
C81A C82A H82C 110.5 . . ?
C81A C82A H82D 110.5 . . ?
H82C C82A H82D 108.7 . . ?
O7A C82A C81A 106.1(14) . . ?
O7A C82A H82C 110.5 . . ?
O7A C82A H82D 110.5 . . ?
C82A O7A C79A 107.7(17) . . ?
H83C C83A H83D 108.4 . . ?
C84A C83A H83C 110.1 . . ?
C84A C83A H83D 110.1 . . ?
O8A C83A H83C 110.1 . . ?
O8A C83A H83D 110.1 . . ?
O8A C83A C84A 108.1(15) . . ?
C83A C84A H84C 111.1 . . ?
C83A C84A H84D 111.1 . . ?
C83A C84A C85A 103.2(15) . . ?
H84C C84A H84D 109.1 . . ?
C85A C84A H84C 111.1 . . ?
C85A C84A H84D 111.1 . . ?
C84A C85A H85C 111.1 . . ?
C84A C85A H85D 111.1 . . ?
C84A C85A C86A 103.4(15) . . ?
H85C C85A H85D 109.0 . . ?
C86A C85A H85C 111.1 . . ?
C86A C85A H85D 111.1 . . ?
C85A C86A H86C 110.1 . . ?
C85A C86A H86D 110.1 . . ?
H86C C86A H86D 108.4 . . ?
O8A C86A C85A 108.0(14) . . ?
O8A C86A H86C 110.1 . . ?
O8A C86A H86D 110.1 . . ?
C86A O8A C83A 110.9(14) . . ?
H87C C87A H87D 108.5 . . ?
C88A C87A H87C 110.3 . . ?
C88A C87A H87D 110.3 . . ?
O9A C87A H87C 110.3 . . ?
O9A C87A H87D 110.3 . . ?
O9A C87A C88A 107.2(14) . . ?
C87A C88A H88C 110.8 . . ?
C87A C88A H88D 110.8 . . ?
C87A C88A C89A 104.9(13) . . ?
H88C C88A H88D 108.8 . . ?
C89A C88A H88C 110.8 . . ?
C89A C88A H88D 110.8 . . ?
C88A C89A H89C 111.4 . . ?
C88A C89A H89D 111.4 . . ?
H89C C89A H89D 109.3 . . ?
C90A C89A C88A 101.9(16) . . ?
C90A C89A H89C 111.4 . . ?
C90A C89A H89D 111.4 . . ?
C89A C90A H90C 110.7 . . ?
C89A C90A H90D 110.7 . . ?
H90C C90A H90D 108.8 . . ?
O9A C90A C89A 105.2(18) . . ?
O9A C90A H90C 110.7 . . ?
O9A C90A H90D 110.7 . . ?
C90A O9A C87A 109.2(18) . . ?
C1 C2A H2AA 109.4 . . ?
C1 C2A H2AB 109.4 . . ?
C1 C2A C3A 111.0(9) . . ?
H2AA C2A H2AB 108.0 . . ?
C3A C2A H2AA 109.4 . . ?
C3A C2A H2AB 109.4 . . ?
C2A C3A H3A 110.0 . . ?
C6A C3A C2A 110.0(10) . . ?
C6A C3A H3A 110.0 . . ?
C9A C3A C2A 107.3(10) . . ?
C9A C3A H3A 110.0 . . ?
C9A C3A C6A 109.3(11) . . ?
C1 C4A H4AA 108.9 . . ?
C1 C4A H4AB 108.9 . . ?
C1 C4A C5A 113.2(9) . . ?
H4AA C4A H4AB 107.8 . . ?
C5A C4A H4AA 108.9 . . ?
C5A C4A H4AB 108.9 . . ?
C4A C5A H5A 110.5 . . ?
C6A C5A C4A 107.9(10) . . ?
C6A C5A H5A 110.5 . . ?
C6A C5A C10A 109.0(12) . . ?
C10A C5A C4A 108.5(10) . . ?
C10A C5A H5A 110.5 . . ?
C3A C6A H6AA 109.7 . . ?
C3A C6A H6AB 109.7 . . ?
C5A C6A C3A 109.9(10) . . ?
C5A C6A H6AA 109.7 . . ?
C5A C6A H6AB 109.7 . . ?
H6AA C6A H6AB 108.2 . . ?
C1 C7A H7AA 109.4 . . ?
C1 C7A H7AB 109.4 . . ?
C1 C7A C8A 111.2(8) . . ?
H7AA C7A H7AB 108.0 . . ?
C8A C7A H7AA 109.4 . . ?
C8A C7A H7AB 109.4 . . ?
C7A C8A H8A 109.5 . . ?
C9A C8A C7A 108.4(10) . . ?
C9A C8A H8A 109.5 . . ?
C9A C8A C10A 109.6(11) . . ?
C10A C8A C7A 110.1(10) . . ?
C10A C8A H8A 109.5 . . ?
C3A C9A H9AA 109.6 . . ?
C3A C9A H9AB 109.6 . . ?
C8A C9A C3A 110.3(10) . . ?
C8A C9A H9AA 109.6 . . ?
C8A C9A H9AB 109.6 . . ?
H9AA C9A H9AB 108.1 . . ?
C5A C10A H10C 109.4 . . ?
C5A C10A H10D 109.4 . . ?
C8A C10A C5A 111.2(10) . . ?
C8A C10A H10C 109.4 . . ?
C8A C10A H10D 109.4 . . ?
H10C C10A H10D 108.0 . . ?
C45 C46A H46C 109.3 . . ?
C45 C46A H46D 109.3 . . ?
C45 C46A C47A 111.5(8) . . ?
H46C C46A H46D 108.0 . . ?
C47A C46A H46C 109.3 . . ?
C47A C46A H46D 109.3 . . ?
C46A C47A H47A 110.7 . . ?
C50A C47A C46A 109.3(11) . . ?
C50A C47A H47A 110.7 . . ?
C53A C47A C46A 105.0(11) . . ?
C53A C47A H47A 110.7 . . ?
C53A C47A C50A 110.1(11) . . ?
C45 C48A H48C 109.0 . . ?
C45 C48A H48D 109.0 . . ?
C45 C48A C49A 113.1(9) . . ?
H48C C48A H48D 107.8 . . ?
C49A C48A H48C 109.0 . . ?
C49A C48A H48D 109.0 . . ?
C48A C49A H49A 109.8 . . ?
C50A C49A C48A 108.0(12) . . ?
C50A C49A H49A 109.8 . . ?
C54A C49A C48A 109.2(12) . . ?
C54A C49A H49A 109.8 . . ?
C54A C49A C50A 110.1(11) . . ?
C47A C50A H50C 109.4 . . ?
C47A C50A H50D 109.4 . . ?
C49A C50A C47A 111.1(10) . . ?
C49A C50A H50C 109.4 . . ?
C49A C50A H50D 109.4 . . ?
H50C C50A H50D 108.0 . . ?
C45 C51A H51C 109.4 . . ?
C45 C51A H51D 109.4 . . ?
H51C C51A H51D 108.0 . . ?
C52A C51A C45 111.2(8) . . ?
C52A C51A H51C 109.4 . . ?
C52A C51A H51D 109.4 . . ?
C51A C52A H52A 109.8 . . ?
C53A C52A C51A 107.8(10) . . ?
C53A C52A H52A 109.8 . . ?
C54A C52A C51A 110.4(10) . . ?
C54A C52A H52A 109.8 . . ?
C54A C52A C53A 109.1(10) . . ?
C47A C53A H53C 109.6 . . ?
C47A C53A H53D 109.6 . . ?
C52A C53A C47A 110.1(9) . . ?
C52A C53A H53C 109.6 . . ?
C52A C53A H53D 109.6 . . ?
H53C C53A H53D 108.1 . . ?
C49A C54A C52A 111.6(10) . . ?
C49A C54A H54C 109.3 . . ?
C49A C54A H54D 109.3 . . ?
C52A C54A H54C 109.3 . . ?
C52A C54A H54D 109.3 . . ?
H54C C54A H54D 108.0 . . ?
C56A C55A P3 118.2(14) . . ?
C60A C55A P3 121.1(16) . . ?
C60A C55A C56A 116.8(14) . . ?
C55A C56A H56A 119.1 . . ?
C57A C56A C55A 121.9(15) . . ?
C57A C56A H56A 119.1 . . ?
C56A C57A H57A 120.3 . . ?
C58A C57A C56A 119.4(17) . . ?
C58A C57A H57A 120.3 . . ?
C57A C58A H58A 120.4 . . ?
C57A C58A C59A 119.3(16) . . ?
C59A C58A H58A 120.4 . . ?
C58A C59A H59A 119.8 . . ?
C58A C59A C60A 120.4(15) . . ?
C60A C59A H59A 119.8 . . ?
C55A C60A C59A 119.8(14) . . ?
C55A C60A H60A 120.1 . . ?
C59A C60A H60A 120.1 . . ?
C62A C61A P3 125.3(13) . . ?
C66A C61A P3 116.6(12) . . ?
C66A C61A C62A 118.1(12) . . ?
C61A C62A H62A 120.3 . . ?
C61A C62A C63A 119.4(15) . . ?
C63A C62A H62A 120.3 . . ?
C62A C63A H63A 119.8 . . ?
C64A C63A C62A 120.4(15) . . ?
C64A C63A H63A 119.8 . . ?
C63A C64A H64A 119.8 . . ?
C63A C64A C65A 120.5(16) . . ?
C65A C64A H64A 119.8 . . ?
C64A C65A H65A 119.8 . . ?
C66A C65A C64A 120.5(16) . . ?
C66A C65A H65A 119.8 . . ?
C61A C66A H66A 119.4 . . ?
C65A C66A C61A 121.2(15) . . ?
C65A C66A H66A 119.4 . . ?
H67C C67A H67D 108.2 . . ?
C68A C67A H67C 109.8 . . ?
C68A C67A H67D 109.8 . . ?
O1A C67A H67C 109.8 . . ?
O1A C67A H67D 109.8 . . ?
O1A C67A C68A 109.5(10) . . ?
C67A C68A H68C 109.8 . . ?
C67A C68A H68D 109.8 . . ?
H68C C68A H68D 108.3 . . ?
O2A C68A C67A 109.2(10) . . ?
O2A C68A H68C 109.8 . . ?
O2A C68A H68D 109.8 . . ?
H69C C69A H69D 108.4 . . ?
C70A C69A H69C 110.1 . . ?
C70A C69A H69D 110.1 . . ?
O2A C69A H69C 110.1 . . ?
O2A C69A H69D 110.1 . . ?
O2A C69A C70A 108.2(9) . . ?
C69A C70A H70C 110.0 . . ?
C69A C70A H70D 110.0 . . ?
H70C C70A H70D 108.3 . . ?
O3A C70A C69A 108.6(9) . . ?
O3A C70A H70C 110.0 . . ?
O3A C70A H70D 110.0 . . ?
H71C C71A H71D 108.4 . . ?
C72A C71A H71C 110.1 . . ?
C72A C71A H71D 110.1 . . ?
O3A C71A H71C 110.1 . . ?
O3A C71A H71D 110.1 . . ?
O3A C71A C72A 108.1(9) . . ?
C71A C72A H72C 109.9 . . ?
C71A C72A H72D 109.9 . . ?
H72C C72A H72D 108.3 . . ?
O4A C72A C71A 108.8(9) . . ?
O4A C72A H72C 109.9 . . ?
O4A C72A H72D 109.9 . . ?
H73C C73A H73D 108.3 . . ?
C74A C73A H73C 110.0 . . ?
C74A C73A H73D 110.0 . . ?
O4A C73A H73C 110.0 . . ?
O4A C73A H73D 110.0 . . ?
O4A C73A C74A 108.7(10) . . ?
C73A C74A H74C 110.0 . . ?
C73A C74A H74D 110.0 . . ?
H74C C74A H74D 108.4 . . ?
O5A C74A C73A 108.5(9) . . ?
O5A C74A H74C 110.0 . . ?
O5A C74A H74D 110.0 . . ?
H75C C75A H75D 108.3 . . ?
C76A C75A H75C 109.9 . . ?
C76A C75A H75D 109.9 . . ?
O5A C75A H75C 109.9 . . ?
O5A C75A H75D 109.9 . . ?
O5A C75A C76A 108.7(9) . . ?
C75A C76A H76C 109.5 . . ?
C75A C76A H76D 109.5 . . ?
H76C C76A H76D 108.1 . . ?
O6A C76A C75A 110.7(10) . . ?
O6A C76A H76C 109.5 . . ?
O6A C76A H76D 109.5 . . ?
H77C C77A H77D 108.2 . . ?
C78A C77A H77C 109.8 . . ?
C78A C77A H77D 109.8 . . ?
O6A C77A H77C 109.8 . . ?
O6A C77A H77D 109.8 . . ?
O6A C77A C78A 109.5(10) . . ?
C77A C78A H78C 109.6 . . ?
C77A C78A H78D 109.6 . . ?
H78C C78A H78D 108.2 . . ?
O1A C78A C77A 110.1(10) . . ?
O1A C78A H78C 109.6 . . ?
O1A C78A H78D 109.6 . . ?
C67A O1A K1 117.7(7) . . ?
C78A O1A K1 118.7(7) . . ?
C78A O1A C67A 114.7(10) . . ?
C68A O2A K1 110.9(7) . . ?
C68A O2A C69A 109.9(10) . . ?
C69A O2A K1 112.1(7) . . ?
C70A O3A K1 116.9(7) . . ?
C71A O3A K1 117.0(6) . . ?
C71A O3A C70A 115.9(9) . . ?
C72A O4A K1 108.4(6) . . ?
C72A O4A C73A 113.8(10) . . ?
C73A O4A K1 107.7(7) . . ?
C74A O5A K1 119.8(7) . . ?
C75A O5A K1 116.9(7) . . ?
C75A O5A C74A 116.6(9) . . ?
C76A O6A K1 110.4(7) . . ?
C76A O6A C77A 113.2(9) . . ?
C77A O6A K1 109.7(7) . . ?

loop_
_geom_bond_atom_site_label_1
_geom_bond_atom_site_label_2
_geom_bond_distance
_geom_bond_site_symmetry_2
_geom_bond_publ_flag
C1 C2 1.539(10) . ?
C1 C4 1.523(11) . ?
C1 C7 1.540(9) . ?
C1 N1 1.489(6) . ?
C1 C2A 1.533(11) . ?
C1 C4A 1.531(12) . ?
C1 C7A 1.540(10) . ?
C2 H2A 0.9700 . ?
C2 H2B 0.9700 . ?
C2 C3 1.577(12) . ?
C3 H3 0.9800 . ?
C3 C6 1.545(17) . ?
C3 C9 1.540(12) . ?
C4 H4A 0.9700 . ?
C4 H4B 0.9700 . ?
C4 C5 1.556(12) . ?
C5 H5 0.9800 . ?
C5 C6 1.523(16) . ?
C5 C10 1.544(13) . ?
C6 H6A 0.9700 . ?
C6 H6B 0.9700 . ?
C7 H7A 0.9700 . ?
C7 H7B 0.9700 . ?
C7 C8 1.560(10) . ?
C8 H8 0.9800 . ?
C8 C9 1.503(13) . ?
C8 C10 1.511(14) . ?
C9 H9A 0.9700 . ?
C9 H9B 0.9700 . ?
C10 H10A 0.9700 . ?
C10 H10B 0.9700 . ?
C11 C12 1.393(9) . ?
C11 C16 1.377(9) . ?
C11 P1 1.859(6) . ?
C12 H12 0.9300 . ?
C12 C13 1.378(10) . ?
C13 H13 0.9300 . ?
C13 C14 1.362(12) . ?
C14 H14 0.9300 . ?
C14 C15 1.381(12) . ?
C15 H15 0.9300 . ?
C15 C16 1.383(10) . ?
C16 H16 0.9300 . ?
C17 C18 1.378(8) . ?
C17 C22 1.404(8) . ?
C17 P1 1.860(6) . ?
C18 H18 0.9300 . ?
C18 C19 1.383(10) . ?
C19 H19 0.9300 . ?
C19 C20 1.383(11) . ?
C20 H20 0.9300 . ?
C20 C21 1.354(11) . ?
C21 H21 0.9300 . ?
C21 C22 1.391(10) . ?
C22 H22 0.9300 . ?
C23 C24 1.538(7) . ?
C23 C26 1.527(7) . ?
C23 C29 1.538(7) . ?
C23 N2 1.485(6) . ?
C24 H24A 0.9700 . ?
C24 H24B 0.9700 . ?
C24 C25 1.545(8) . ?
C25 H25 0.9800 . ?
C25 C28 1.517(10) . ?
C25 C31 1.525(10) . ?
C26 H26A 0.9700 . ?
C26 H26B 0.9700 . ?
C26 C27 1.563(9) . ?
C27 H27 0.9800 . ?
C27 C28 1.521(12) . ?
C27 C32 1.493(12) . ?
C28 H28A 0.9700 . ?
C28 H28B 0.9700 . ?
C28 K1 3.474(8) 1_655 ?
C29 H29A 0.9700 . ?
C29 H29B 0.9700 . ?
C29 C30 1.541(8) . ?
C30 H30 0.9800 . ?
C30 C31 1.509(10) . ?
C30 C32 1.527(10) . ?
C31 H31A 0.9700 . ?
C31 H31B 0.9700 . ?
C32 H32A 0.9700 . ?
C32 H32B 0.9700 . ?
C33 C34 1.389(8) . ?
C33 C38 1.378(8) . ?
C33 P2 1.867(5) . ?
C34 H34 0.9300 . ?
C34 C35 1.403(9) . ?
C35 H35 0.9300 . ?
C35 C36 1.371(9) . ?
C36 H36 0.9300 . ?
C36 C37 1.349(10) . ?
C37 H37 0.9300 . ?
C37 C38 1.399(9) . ?
C38 H38 0.9300 . ?
C39 C40 1.387(8) . ?
C39 C44 1.406(8) . ?
C39 P2 1.860(5) . ?
C40 H40 0.9300 . ?
C40 C41 1.398(9) . ?
C41 H41 0.9300 . ?
C41 C42 1.370(11) . ?
C42 H42 0.9300 . ?
C42 C43 1.391(10) . ?
C43 H43 0.9300 . ?
C43 C44 1.377(9) . ?
C44 H44 0.9300 . ?
C45 C46 1.534(11) . ?
C45 C48 1.534(11) . ?
C45 C51 1.549(10) . ?
C45 N3 1.470(7) . ?
C45 C46A 1.550(11) . ?
C45 C48A 1.523(11) . ?
C45 C51A 1.553(10) . ?
C46 H46A 0.9700 . ?
C46 H46B 0.9700 . ?
C46 C47 1.590(12) . ?
C47 H47 0.9800 . ?
C47 C50 1.544(19) . ?
C47 C53 1.541(17) . ?
C48 H48A 0.9700 . ?
C48 H48B 0.9700 . ?
C48 C49 1.555(12) . ?
C49 H49 0.9800 . ?
C49 C50 1.50(2) . ?
C49 C54 1.480(18) . ?
C50 H50A 0.9700 . ?
C50 H50B 0.9700 . ?
C51 H51A 0.9700 . ?
C51 H51B 0.9700 . ?
C51 C52 1.541(11) . ?
C52 H52 0.9800 . ?
C52 C53 1.532(15) . ?
C52 C54 1.535(15) . ?
C53 H53A 0.9700 . ?
C53 H53B 0.9700 . ?
C54 H54A 0.9700 . ?
C54 H54B 0.9700 . ?
Cl1 Co1 2.2583(16) . ?
Cl1 K1 2.944(2) . ?
Co1 Co2 2.7020(10) . ?
Co1 P1 2.3032(15) . ?
Co1 P2 2.3018(15) . ?
Co1 P3 2.2799(16) . ?
Co2 N1 1.982(4) . ?
Co2 N2 1.984(4) . ?
Co2 N3 1.976(4) . ?
Co2 P1 2.7328(14) . ?
Co2 P2 2.7471(16) . ?
Co2 P3 2.7377(16) . ?
K1 O1 2.762(9) . ?
K1 O2 2.838(8) . ?
K1 O3 2.772(8) . ?
K1 O4 2.869(8) . ?
K1 O5 2.759(8) . ?
K1 O6 2.851(8) . ?
K1 O1A 2.763(8) . ?
K1 O2A 2.830(7) . ?
K1 O3A 2.770(7) . ?
K1 O4A 2.872(7) . ?
K1 O5A 2.760(7) . ?
K1 O6A 2.852(7) . ?
C67 H67A 0.9700 . ?
C67 H67B 0.9700 . ?
C67 C68 1.498(18) . ?
C67 O1 1.418(15) . ?
C68 H68A 0.9700 . ?
C68 H68B 0.9700 . ?
C68 O2 1.401(15) . ?
C69 H69A 0.9700 . ?
C69 H69B 0.9700 . ?
C69 C70 1.496(18) . ?
C69 O2 1.409(14) . ?
C70 H70A 0.9700 . ?
C70 H70B 0.9700 . ?
C70 O3 1.440(14) . ?
C71 H71A 0.9700 . ?
C71 H71B 0.9700 . ?
C71 C72 1.473(16) . ?
C71 O3 1.427(13) . ?
C72 H72A 0.9700 . ?
C72 H72B 0.9700 . ?
C72 O4 1.403(14) . ?
C73 H73A 0.9700 . ?
C73 H73B 0.9700 . ?
C73 C74 1.458(17) . ?
C73 O4 1.432(14) . ?
C74 H74A 0.9700 . ?
C74 H74B 0.9700 . ?
C74 O5 1.434(14) . ?
C75 H75A 0.9700 . ?
C75 H75B 0.9700 . ?
C75 C76 1.460(17) . ?
C75 O5 1.429(14) . ?
C76 H76A 0.9700 . ?
C76 H76B 0.9700 . ?
C76 O6 1.412(15) . ?
C77 H77A 0.9700 . ?
C77 H77B 0.9700 . ?
C77 C78 1.475(18) . ?
C77 O6 1.410(15) . ?
C78 H78A 0.9700 . ?
C78 H78B 0.9700 . ?
C78 O1 1.410(15) . ?
N1 P1 1.652(4) . ?
N2 P2 1.645(4) . ?
N3 P3 1.659(4) . ?
P3 C55 1.853(6) . ?
P3 C61 1.862(7) . ?
P3 C55A 1.857(11) . ?
P3 C61A 1.852(11) . ?
C55 C56 1.393(9) . ?
C55 C60 1.393(9) . ?
C56 H56 0.9300 . ?
C56 C57 1.387(9) . ?
C57 H57 0.9300 . ?
C57 C58 1.358(11) . ?
C58 H58 0.9300 . ?
C58 C59 1.365(12) . ?
C59 H59 0.9300 . ?
C59 C60 1.412(10) . ?
C60 H60 0.9300 . ?
C61 C62 1.404(10) . ?
C61 C66 1.376(11) . ?
C62 H62 0.9300 . ?
C62 C63 1.415(12) . ?
C63 H63 0.9300 . ?
C63 C64 1.335(14) . ?
C64 H64 0.9300 . ?
C64 C65 1.371(14) . ?
C65 H65 0.9300 . ?
C65 C66 1.374(11) . ?
C66 H66 0.9300 . ?
C79 H79A 0.9700 . ?
C79 H79B 0.9700 . ?
C79 C80 1.557(10) . ?
C79 O7 1.436(10) . ?
C80 H80A 0.9700 . ?
C80 H80B 0.9700 . ?
C80 C81 1.548(10) . ?
C81 H81A 0.9700 . ?
C81 H81B 0.9700 . ?
C81 C82 1.554(10) . ?
C82 H82A 0.9700 . ?
C82 H82B 0.9700 . ?
C82 O7 1.431(10) . ?
C83 H83A 0.9700 . ?
C83 H83B 0.9700 . ?
C83 C84 1.543(10) . ?
C83 O8 1.433(10) . ?
C84 H84A 0.9700 . ?
C84 H84B 0.9700 . ?
C84 C85 1.550(10) . ?
C85 H85A 0.9700 . ?
C85 H85B 0.9700 . ?
C85 C86 1.548(10) . ?
C86 H86A 0.9700 . ?
C86 H86B 0.9700 . ?
C86 O8 1.428(10) . ?
C87 H87A 0.9700 . ?
C87 H87B 0.9700 . ?
C87 C88 1.544(10) . ?
C87 O9 1.430(10) . ?
C88 H88A 0.9700 . ?
C88 H88B 0.9700 . ?
C88 C89 1.554(10) . ?
C89 H89A 0.9700 . ?
C89 H89B 0.9700 . ?
C89 C90 1.550(10) . ?
C90 H90A 0.9700 . ?
C90 H90B 0.9700 . ?
C90 O9 1.430(10) . ?
C79A H79C 0.9700 . ?
C79A H79D 0.9700 . ?
C79A C80A 1.562(14) . ?
C79A O7A 1.439(14) . ?
C80A H80C 0.9700 . ?
C80A H80D 0.9700 . ?
C80A C81A 1.544(14) . ?
C81A H81C 0.9700 . ?
C81A H81D 0.9700 . ?
C81A C82A 1.558(14) . ?
C82A H82C 0.9700 . ?
C82A H82D 0.9700 . ?
C82A O7A 1.434(14) . ?
C83A H83C 0.9700 . ?
C83A H83D 0.9700 . ?
C83A C84A 1.542(14) . ?
C83A O8A 1.432(14) . ?
C84A H84C 0.9700 . ?
C84A H84D 0.9700 . ?
C84A C85A 1.551(14) . ?
C85A H85C 0.9700 . ?
C85A H85D 0.9700 . ?
C85A C86A 1.554(14) . ?
C86A H86C 0.9700 . ?
C86A H86D 0.9700 . ?
C86A O8A 1.425(14) . ?
C87A H87C 0.9700 . ?
C87A H87D 0.9700 . ?
C87A C88A 1.542(14) . ?
C87A O9A 1.432(14) . ?
C88A H88C 0.9700 . ?
C88A H88D 0.9700 . ?
C88A C89A 1.556(14) . ?
C89A H89C 0.9700 . ?
C89A H89D 0.9700 . ?
C89A C90A 1.551(14) . ?
C90A H90C 0.9700 . ?
C90A H90D 0.9700 . ?
C90A O9A 1.431(14) . ?
C2A H2AA 0.9700 . ?
C2A H2AB 0.9700 . ?
C2A C3A 1.575(13) . ?
C3A H3A 0.9800 . ?
C3A C6A 1.551(18) . ?
C3A C9A 1.544(13) . ?
C4A H4AA 0.9700 . ?
C4A H4AB 0.9700 . ?
C4A C5A 1.557(12) . ?
C5A H5A 0.9800 . ?
C5A C6A 1.516(17) . ?
C5A C10A 1.540(14) . ?
C6A H6AA 0.9700 . ?
C6A H6AB 0.9700 . ?
C7A H7AA 0.9700 . ?
C7A H7AB 0.9700 . ?
C7A C8A 1.559(11) . ?
C8A H8A 0.9800 . ?
C8A C9A 1.504(13) . ?
C8A C10A 1.507(15) . ?
C9A H9AA 0.9700 . ?
C9A H9AB 0.9700 . ?
C10A H10C 0.9700 . ?
C10A H10D 0.9700 . ?
C46A H46C 0.9700 . ?
C46A H46D 0.9700 . ?
C46A C47A 1.592(12) . ?
C47A H47A 0.9800 . ?
C47A C50A 1.545(19) . ?
C47A C53A 1.543(17) . ?
C48A H48C 0.9700 . ?
C48A H48D 0.9700 . ?
C48A C49A 1.555(12) . ?
C49A H49A 0.9800 . ?
C49A C50A 1.50(2) . ?
C49A C54A 1.477(18) . ?
C50A H50C 0.9700 . ?
C50A H50D 0.9700 . ?
C51A H51C 0.9700 . ?
C51A H51D 0.9700 . ?
C51A C52A 1.540(11) . ?
C52A H52A 0.9800 . ?
C52A C53A 1.536(15) . ?
C52A C54A 1.531(15) . ?
C53A H53C 0.9700 . ?
C53A H53D 0.9700 . ?
C54A H54C 0.9700 . ?
C54A H54D 0.9700 . ?
C55A C56A 1.398(12) . ?
C55A C60A 1.396(12) . ?
C56A H56A 0.9300 . ?
C56A C57A 1.386(13) . ?
C57A H57A 0.9300 . ?
C57A C58A 1.359(15) . ?
C58A H58A 0.9300 . ?
C58A C59A 1.369(15) . ?
C59A H59A 0.9300 . ?
C59A C60A 1.414(14) . ?
C60A H60A 0.9300 . ?
C61A C62A 1.401(13) . ?
C61A C66A 1.377(14) . ?
C62A H62A 0.9300 . ?
C62A C63A 1.416(15) . ?
C63A H63A 0.9300 . ?
C63A C64A 1.335(17) . ?
C64A H64A 0.9300 . ?
C64A C65A 1.373(17) . ?
C65A H65A 0.9300 . ?
C65A C66A 1.371(15) . ?
C66A H66A 0.9300 . ?
C67A H67C 0.9700 . ?
C67A H67D 0.9700 . ?
C67A C68A 1.495(17) . ?
C67A O1A 1.419(14) . ?
C68A H68C 0.9700 . ?
C68A H68D 0.9700 . ?
C68A O2A 1.394(14) . ?
C69A H69C 0.9700 . ?
C69A H69D 0.9700 . ?
C69A C70A 1.501(17) . ?
C69A O2A 1.416(13) . ?
C70A H70C 0.9700 . ?
C70A H70D 0.9700 . ?
C70A O3A 1.438(12) . ?
C71A H71C 0.9700 . ?
C71A H71D 0.9700 . ?
C71A C72A 1.475(15) . ?
C71A O3A 1.430(13) . ?
C72A H72C 0.9700 . ?
C72A H72D 0.9700 . ?
C72A O4A 1.401(12) . ?
C73A H73C 0.9700 . ?
C73A H73D 0.9700 . ?
C73A C74A 1.458(16) . ?
C73A O4A 1.432(13) . ?
C74A H74C 0.9700 . ?
C74A H74D 0.9700 . ?
C74A O5A 1.431(13) . ?
C75A H75C 0.9700 . ?
C75A H75D 0.9700 . ?
C75A C76A 1.457(16) . ?
C75A O5A 1.426(13) . ?
C76A H76C 0.9700 . ?
C76A H76D 0.9700 . ?
C76A O6A 1.409(14) . ?
C77A H77C 0.9700 . ?
C77A H77D 0.9700 . ?
C77A C78A 1.474(17) . ?
C77A O6A 1.412(14) . ?
C78A H78C 0.9700 . ?
C78A H78D 0.9700 . ?
C78A O1A 1.412(14) . ?

loop_
_geom_torsion_atom_site_label_1
_geom_torsion_atom_site_label_2
_geom_torsion_atom_site_label_3
_geom_torsion_atom_site_label_4
_geom_torsion
_geom_torsion_site_symmetry_1
_geom_torsion_site_symmetry_2
_geom_torsion_site_symmetry_3
_geom_torsion_site_symmetry_4
_geom_torsion_publ_flag
C1 C2 C3 C6 -56.6(11) . . . . ?
C1 C2 C3 C9 63.4(13) . . . . ?
C1 C4 C5 C6 62.4(12) . . . . ?
C1 C4 C5 C10 -54.9(13) . . . . ?
C1 C7 C8 C9 -61.5(12) . . . . ?
C1 C7 C8 C10 58.5(11) . . . . ?
C1 N1 P1 C11 44.8(6) . . . . ?
C1 N1 P1 C17 -66.3(6) . . . . ?
C1 N1 P1 Co1 173.2(5) . . . . ?
C1 N1 P1 Co2 -177.2(7) . . . . ?
C1 C2A C3A C6A -57.8(13) . . . . ?
C1 C2A C3A C9A 61.0(15) . . . . ?
C1 C4A C5A C6A 61.1(14) . . . . ?
C1 C4A C5A C10A -56.8(15) . . . . ?
C1 C7A C8A C9A -61.4(14) . . . . ?
C1 C7A C8A C10A 58.5(13) . . . . ?
C2 C1 C4 C5 -60.1(10) . . . . ?
C2 C1 C7 C8 60.9(11) . . . . ?
C2 C1 N1 Co2 -23.1(9) . . . . ?
C2 C1 N1 P1 153.2(7) . . . . ?
C2 C3 C6 C5 59.5(11) . . . . ?
C2 C3 C9 C8 -60.3(13) . . . . ?
C4 C1 C2 C3 55.8(10) . . . . ?
C4 C1 C7 C8 -55.8(11) . . . . ?
C4 C1 N1 Co2 94.4(8) . . . . ?
C4 C1 N1 P1 -89.3(8) . . . . ?
C4 C5 C6 C3 -60.6(11) . . . . ?
C4 C5 C10 C8 58.5(13) . . . . ?
C6 C3 C9 C8 59.7(11) . . . . ?
C6 C5 C10 C8 -57.5(11) . . . . ?
C7 C1 C2 C3 -62.3(10) . . . . ?
C7 C1 C4 C5 54.4(11) . . . . ?
C7 C1 N1 Co2 -136.9(7) . . . . ?
C7 C1 N1 P1 39.4(10) . . . . ?
C7 C8 C9 C3 59.6(12) . . . . ?
C7 C8 C10 C5 -60.5(11) . . . . ?
C9 C3 C6 C5 -59.0(10) . . . . ?
C9 C8 C10 C5 59.4(11) . . . . ?
C10 C5 C6 C3 56.6(10) . . . . ?
C10 C8 C9 C3 -59.4(11) . . . . ?
C11 C12 C13 C14 -0.4(16) . . . . ?
C12 C11 C16 C15 -0.7(12) . . . . ?
C12 C11 P1 C17 52.7(7) . . . . ?
C12 C11 P1 Co1 168.7(6) . . . . ?
C12 C11 P1 Co2 -115.9(7) . . . . ?
C12 C11 P1 N1 -63.8(7) . . . . ?
C12 C13 C14 C15 0.9(16) . . . . ?
C13 C14 C15 C16 -1.2(15) . . . . ?
C14 C15 C16 C11 1.1(14) . . . . ?
C16 C11 C12 C13 0.3(13) . . . . ?
C16 C11 P1 C17 -123.3(5) . . . . ?
C16 C11 P1 Co1 -7.2(6) . . . . ?
C16 C11 P1 Co2 68.2(6) . . . . ?
C16 C11 P1 N1 120.2(5) . . . . ?
C17 C18 C19 C20 2.3(12) . . . . ?
C18 C17 C22 C21 3.2(10) . . . . ?
C18 C17 P1 C11 -154.0(5) . . . . ?
C18 C17 P1 Co1 88.9(5) . . . . ?
C18 C17 P1 Co2 18.2(5) . . . . ?
C18 C17 P1 N1 -31.3(5) . . . . ?
C18 C19 C20 C21 -0.7(13) . . . . ?
C19 C20 C21 C22 0.4(13) . . . . ?
C20 C21 C22 C17 -1.7(12) . . . . ?
C22 C17 C18 C19 -3.5(10) . . . . ?
C22 C17 P1 C11 35.3(5) . . . . ?
C22 C17 P1 Co1 -81.8(5) . . . . ?
C22 C17 P1 Co2 -152.5(4) . . . . ?
C22 C17 P1 N1 158.0(5) . . . . ?
C23 C24 C25 C28 61.8(7) . . . . ?
C23 C24 C25 C31 -57.6(7) . . . . ?
C23 C26 C27 C28 -59.8(8) . . . . ?
C23 C26 C27 C32 60.2(8) . . . . ?
C23 C29 C30 C31 57.2(7) . . . . ?
C23 C29 C30 C32 -62.6(7) . . . . ?
C23 N2 P2 C33 51.7(5) . . . . ?
C23 N2 P2 C39 -59.7(5) . . . . ?
C23 N2 P2 Co1 -179.7(4) . . . . ?
C23 N2 P2 Co2 -172.7(6) . . . . ?
C24 C23 C26 C27 58.4(8) . . . . ?
C24 C23 C29 C30 -54.1(6) . . . . ?
C24 C23 N2 Co2 95.6(5) . . . . ?
C24 C23 N2 P2 -93.7(5) . . . . ?
C24 C25 C28 C27 -60.2(8) . . . . ?
C24 C25 C28 K1 177.0(12) . . . 1_655 ?
C24 C25 C31 C30 59.8(7) . . . . ?
C26 C23 C24 C25 -59.3(6) . . . . ?
C26 C23 C29 C30 60.6(6) . . . . ?
C26 C23 N2 Co2 -20.8(6) . . . . ?
C26 C23 N2 P2 149.9(5) . . . . ?
C26 C27 C28 C25 58.8(8) . . . . ?
C26 C27 C28 K1 -140.6(5) . . . 1_655 ?
C26 C27 C32 C30 -58.8(8) . . . . ?
C28 C25 C31 C30 -60.0(7) . . . . ?
C28 C27 C32 C30 61.1(7) . . . . ?
C29 C23 C24 C25 54.7(6) . . . . ?
C29 C23 C26 C27 -58.9(7) . . . . ?
C29 C23 N2 Co2 -138.8(4) . . . . ?
C29 C23 N2 P2 31.9(7) . . . . ?
C29 C30 C31 C25 -59.9(7) . . . . ?
C29 C30 C32 C27 60.5(8) . . . . ?
C31 C25 C28 C27 59.8(7) . . . . ?
C31 C25 C28 K1 -62.9(15) . . . 1_655 ?
C31 C30 C32 C27 -60.5(7) . . . . ?
C32 C27 C28 C25 -61.2(8) . . . . ?
C32 C27 C28 K1 99.4(5) . . . 1_655 ?
C32 C30 C31 C25 59.9(7) . . . . ?
C33 C34 C35 C36 0.7(11) . . . . ?
C34 C33 C38 C37 0.5(10) . . . . ?
C34 C33 P2 C39 81.9(6) . . . . ?
C34 C33 P2 Co1 -163.0(5) . . . . ?
C34 C33 P2 Co2 -87.0(6) . . . . ?
C34 C33 P2 N2 -36.1(6) . . . . ?
C34 C35 C36 C37 1.1(11) . . . . ?
C35 C36 C37 C38 -2.1(12) . . . . ?
C36 C37 C38 C33 1.3(12) . . . . ?
C38 C33 C34 C35 -1.5(10) . . . . ?
C38 C33 P2 C39 -98.1(5) . . . . ?
C38 C33 P2 Co1 17.0(5) . . . . ?
C38 C33 P2 Co2 93.0(5) . . . . ?
C38 C33 P2 N2 143.9(5) . . . . ?
C39 C40 C41 C42 -0.2(10) . . . . ?
C40 C39 C44 C43 -2.0(9) . . . . ?
C40 C39 P2 C33 29.2(5) . . . . ?
C40 C39 P2 Co1 -88.7(5) . . . . ?
C40 C39 P2 Co2 -159.1(4) . . . . ?
C40 C39 P2 N2 151.1(5) . . . . ?
C40 C41 C42 C43 1.5(11) . . . . ?
C41 C42 C43 C44 -3.2(12) . . . . ?
C42 C43 C44 C39 3.4(11) . . . . ?
C44 C39 C40 C41 0.4(9) . . . . ?
C44 C39 P2 C33 -159.2(5) . . . . ?
C44 C39 P2 Co1 82.9(4) . . . . ?
C44 C39 P2 Co2 12.5(5) . . . . ?
C44 C39 P2 N2 -37.3(5) . . . . ?
C45 C46 C47 C50 55.0(15) . . . . ?
C45 C46 C47 C53 -62.2(14) . . . . ?
C45 C48 C49 C50 -62.6(15) . . . . ?
C45 C48 C49 C54 57.7(16) . . . . ?
C45 C51 C52 C53 57.5(13) . . . . ?
C45 C51 C52 C54 -61.6(13) . . . . ?
C45 N3 P3 Co1 170.8(4) . . . . ?
C45 N3 P3 Co2 -176.4(6) . . . . ?
C45 N3 P3 C55 -70.2(6) . . . . ?
C45 N3 P3 C61 41.8(6) . . . . ?
C45 N3 P3 C55A -71.3(15) . . . . ?
C45 N3 P3 C61A 34.8(10) . . . . ?
C45 C46A C47A C50A 55.0(15) . . . . ?
C45 C46A C47A C53A -63.1(14) . . . . ?
C45 C48A C49A C50A -61.5(15) . . . . ?
C45 C48A C49A C54A 58.2(16) . . . . ?
C45 C51A C52A C53A 62.6(13) . . . . ?
C45 C51A C52A C54A -56.5(14) . . . . ?
C46 C45 C48 C49 60.0(13) . . . . ?
C46 C45 C51 C52 -56.9(12) . . . . ?
C46 C45 N3 Co2 -17.1(10) . . . . ?
C46 C45 N3 P3 158.1(8) . . . . ?
C46 C47 C50 C49 -58.0(14) . . . . ?
C46 C47 C53 C52 62.5(13) . . . . ?
C48 C45 C46 C47 -55.6(13) . . . . ?
C48 C45 C51 C52 60.3(12) . . . . ?
C48 C45 N3 Co2 -138.6(9) . . . . ?
C48 C45 N3 P3 36.5(10) . . . . ?
C48 C49 C50 C47 60.9(14) . . . . ?
C48 C49 C54 C52 -58.1(15) . . . . ?
C50 C47 C53 C52 -54.7(13) . . . . ?
C50 C49 C54 C52 60.7(13) . . . . ?
C51 C45 C46 C47 60.8(13) . . . . ?
C51 C45 C48 C49 -57.6(13) . . . . ?
C51 C45 N3 Co2 102.4(8) . . . . ?
C51 C45 N3 P3 -82.4(9) . . . . ?
C51 C52 C53 C47 -62.6(13) . . . . ?
C51 C52 C54 C49 60.5(13) . . . . ?
C53 C47 C50 C49 55.9(13) . . . . ?
C53 C52 C54 C49 -58.9(12) . . . . ?
C54 C49 C50 C47 -59.2(13) . . . . ?
C54 C52 C53 C47 55.9(12) . . . . ?
Co1 P3 C55 C56 89.5(8) . . . . ?
Co1 P3 C55 C60 -81.9(7) . . . . ?
Co1 P3 C61 C62 153.9(7) . . . . ?
Co1 P3 C61 C66 -23.9(7) . . . . ?
Co1 P3 C55A C56A 94(6) . . . . ?
Co1 P3 C55A C60A -63(4) . . . . ?
Co1 P3 C61A C62A 130.8(19) . . . . ?
Co1 P3 C61A C66A -49.2(19) . . . . ?
Co2 N1 P1 C11 -138.0(2) . . . . ?
Co2 N1 P1 C17 110.9(2) . . . . ?
Co2 N1 P1 Co1 -9.7(2) . . . . ?
Co2 N2 P2 C33 -135.5(2) . . . . ?
Co2 N2 P2 C39 113.0(2) . . . . ?
Co2 N2 P2 Co1 -7.0(2) . . . . ?
Co2 N3 P3 Co1 -12.8(2) . . . . ?
Co2 N3 P3 C55 106.2(3) . . . . ?
Co2 N3 P3 C61 -141.8(3) . . . . ?
Co2 N3 P3 C55A 105.1(15) . . . . ?
Co2 N3 P3 C61A -148.8(8) . . . . ?
Co2 P3 C55 C56 19.8(9) . . . . ?
Co2 P3 C55 C60 -151.7(6) . . . . ?
Co2 P3 C61 C62 -128.4(7) . . . . ?
Co2 P3 C61 C66 53.8(9) . . . . ?
Co2 P3 C55A C56A 24(6) . . . . ?
Co2 P3 C55A C60A -133(4) . . . . ?
Co2 P3 C61A C62A -138(2) . . . . ?
Co2 P3 C61A C66A 42(2) . . . . ?
C67 C68 O2 K1 -62.4(15) . . . . ?
C67 C68 O2 C69 172.6(14) . . . . ?
C68 C67 O1 K1 -30(2) . . . . ?
C68 C67 O1 C78 -178.2(18) . . . . ?
C69 C70 O3 K1 46.0(17) . . . . ?
C69 C70 O3 C71 -169.5(16) . . . . ?
C70 C69 O2 K1 46.8(18) . . . . ?
C70 C69 O2 C68 168.1(16) . . . . ?
C71 C72 O4 K1 -62.7(14) . . . . ?
C71 C72 O4 C73 177.9(14) . . . . ?
C72 C71 O3 K1 -33.6(19) . . . . ?
C72 C71 O3 C70 -178.1(16) . . . . ?
C73 C74 O5 K1 36(2) . . . . ?
C73 C74 O5 C75 -174.7(18) . . . . ?
C74 C73 O4 K1 60.8(15) . . . . ?
C74 C73 O4 C72 179.4(14) . . . . ?
C75 C76 O6 K1 -56.0(16) . . . . ?
C75 C76 O6 C77 -179.9(15) . . . . ?
C76 C75 O5 K1 -44.5(19) . . . . ?
C76 C75 O5 C74 165.3(18) . . . . ?
C77 C78 O1 K1 39(2) . . . . ?
C77 C78 O1 C67 -172.8(18) . . . . ?
C78 C77 O6 K1 56.4(17) . . . . ?
C78 C77 O6 C76 -179.9(16) . . . . ?
O1 C67 C68 O2 63(2) . . . . ?
O2 C69 C70 O3 -61.5(19) . . . . ?
O3 C71 C72 O4 66.7(18) . . . . ?
O4 C73 C74 O5 -65.3(19) . . . . ?
O5 C75 C76 O6 68.4(19) . . . . ?
O6 C77 C78 O1 -65(2) . . . . ?
N1 C1 C2 C3 176.9(8) . . . . ?
N1 C1 C4 C5 -174.7(8) . . . . ?
N1 C1 C7 C8 173.9(8) . . . . ?
N1 C1 C2A C3A 171.6(9) . . . . ?
N1 C1 C4A C5A -179.4(10) . . . . ?
N1 C1 C7A C8A -173.6(9) . . . . ?
N2 C23 C24 C25 -177.2(5) . . . . ?
N2 C23 C26 C27 177.3(6) . . . . ?
N2 C23 C29 C30 -179.6(5) . . . . ?
N3 C45 C46 C47 -179.9(9) . . . . ?
N3 C45 C48 C49 -177.4(10) . . . . ?
N3 C45 C51 C52 -177.1(9) . . . . ?
N3 C45 C46A C47A -179.3(10) . . . . ?
N3 C45 C48A C49A 176.8(10) . . . . ?
N3 C45 C51A C52A -175.5(9) . . . . ?
N3 P3 C55 C56 -30.0(9) . . . . ?
N3 P3 C55 C60 158.6(6) . . . . ?
N3 P3 C61 C62 -79.1(8) . . . . ?
N3 P3 C61 C66 103.1(7) . . . . ?
N3 P3 C55A C56A -25(6) . . . . ?
N3 P3 C55A C60A 178(4) . . . . ?
N3 P3 C61A C62A -102.5(18) . . . . ?
N3 P3 C61A C66A 77.5(18) . . . . ?
P1 C11 C12 C13 -175.7(8) . . . . ?
P1 C11 C16 C15 175.7(7) . . . . ?
P1 C17 C18 C19 -174.6(6) . . . . ?
P1 C17 C22 C21 174.0(6) . . . . ?
P2 C33 C34 C35 178.5(5) . . . . ?
P2 C33 C38 C37 -179.5(6) . . . . ?
P2 C39 C40 C41 171.9(5) . . . . ?
P2 C39 C44 C43 -174.1(5) . . . . ?
P3 C55 C56 C57 -172.7(9) . . . . ?
P3 C55 C60 C59 171.2(6) . . . . ?
P3 C61 C62 C63 -176.6(8) . . . . ?
P3 C61 C66 C65 176.9(8) . . . . ?
P3 C55A C56A C57A -160(7) . . . . ?
P3 C55A C60A C59A 166(5) . . . . ?
P3 C61A C62A C63A 179.99(19) . . . . ?
P3 C61A C66A C65A -180.0(3) . . . . ?
C55 P3 C61 C62 39.6(9) . . . . ?
C55 P3 C61 C66 -138.2(7) . . . . ?
C55 C56 C57 C58 2.0(17) . . . . ?
C56 C55 C60 C59 -0.5(12) . . . . ?
C56 C57 C58 C59 -1.6(15) . . . . ?
C57 C58 C59 C60 0.2(14) . . . . ?
C58 C59 C60 C55 0.9(13) . . . . ?
C60 C55 C56 C57 -1.0(16) . . . . ?
C61 P3 C55 C56 -152.5(8) . . . . ?
C61 P3 C55 C60 36.1(8) . . . . ?
C61 C62 C63 C64 -1.9(17) . . . . ?
C62 C61 C66 C65 -1.1(14) . . . . ?
C62 C63 C64 C65 2.3(18) . . . . ?
C63 C64 C65 C66 -2.1(17) . . . . ?
C64 C65 C66 C61 1.5(16) . . . . ?
C66 C61 C62 C63 1.2(14) . . . . ?
C79 C80 C81 C82 -14(6) . . . . ?
C80 C79 O7 C82 -31(4) . . . . ?
C80 C81 C82 O7 -4(7) . . . . ?
C81 C82 O7 C79 22(6) . . . . ?
O7 C79 C80 C81 27(5) . . . . ?
C83 C84 C85 C86 11(7) . . . . ?
C84 C83 O8 C86 18(6) . . . . ?
C84 C85 C86 O8 -1(8) . . . . ?
C85 C86 O8 C83 -10(7) . . . . ?
O8 C83 C84 C85 -17(6) . . . . ?
C87 C88 C89 C90 17(6) . . . . ?
C88 C87 O9 C90 -15(7) . . . . ?
C88 C89 C90 O9 -27(5) . . . . ?
C89 C90 O9 C87 27(6) . . . . ?
O9 C87 C88 C89 -2(8) . . . . ?
C79A C80A C81A C82A -14(6) . . . . ?
C80A C79A O7A C82A -39(4) . . . . ?
C80A C81A C82A O7A -8(6) . . . . ?
C81A C82A O7A C79A 29(5) . . . . ?
O7A C79A C80A C81A 31(5) . . . . ?
C83A C84A C85A C86A 24(5) . . . . ?
C84A C83A O8A C86A 10(8) . . . . ?
C84A C85A C86A O8A -20(7) . . . . ?
C85A C86A O8A C83A 6(8) . . . . ?
O8A C83A C84A C85A -22(6) . . . . ?
C87A C88A C89A C90A 20(6) . . . . ?
C88A C87A O9A C90A -20(7) . . . . ?
C88A C89A C90A O9A -33(5) . . . . ?
C89A C90A O9A C87A 34(6) . . . . ?
O9A C87A C88A C89A -2(8) . . . . ?
C2A C1 N1 Co2 -13.5(11) . . . . ?
C2A C1 N1 P1 162.8(9) . . . . ?
C2A C1 C4A C5A -59.0(12) . . . . ?
C2A C1 C7A C8A 60.2(13) . . . . ?
C2A C3A C6A C5A 59.2(13) . . . . ?
C2A C3A C9A C8A -60.8(15) . . . . ?
C4A C1 N1 Co2 103.5(9) . . . . ?
C4A C1 N1 P1 -80.2(9) . . . . ?
C4A C1 C2A C3A 56.2(12) . . . . ?
C4A C1 C7A C8A -55.8(12) . . . . ?
C4A C5A C6A C3A -59.3(13) . . . . ?
C4A C5A C10A C8A 57.7(15) . . . . ?
C6A C3A C9A C8A 58.5(13) . . . . ?
C6A C5A C10A C8A -59.6(13) . . . . ?
C7A C1 N1 Co2 -136.5(9) . . . . ?
C7A C1 N1 P1 39.8(11) . . . . ?
C7A C1 C2A C3A -60.4(13) . . . . ?
C7A C1 C4A C5A 56.2(13) . . . . ?
C7A C8A C9A C3A 61.1(14) . . . . ?
C7A C8A C10A C5A -59.4(14) . . . . ?
C9A C3A C6A C5A -58.4(13) . . . . ?
C9A C8A C10A C5A 59.9(13) . . . . ?
C10A C5A C6A C3A 58.3(13) . . . . ?
C10A C8A C9A C3A -59.2(14) . . . . ?
C46A C45 N3 Co2 5.6(10) . . . . ?
C46A C45 N3 P3 -179.3(8) . . . . ?
C46A C45 C48A C49A 57.9(14) . . . . ?
C46A C45 C51A C52A -61.0(12) . . . . ?
C46A C47A C50A C49A -58.8(14) . . . . ?
C46A C47A C53A C52A 62.4(13) . . . . ?
C48A C45 N3 Co2 -114.8(9) . . . . ?
C48A C45 N3 P3 60.3(10) . . . . ?
C48A C45 C46A C47A -54.0(13) . . . . ?
C48A C45 C51A C52A 54.9(12) . . . . ?
C48A C49A C50A C47A 60.8(14) . . . . ?
C48A C49A C54A C52A -57.8(15) . . . . ?
C50A C47A C53A C52A -55.2(13) . . . . ?
C50A C49A C54A C52A 60.6(14) . . . . ?
C51A C45 N3 Co2 119.7(8) . . . . ?
C51A C45 N3 P3 -65.1(9) . . . . ?
C51A C45 C46A C47A 61.8(13) . . . . ?
C51A C45 C48A C49A -55.9(14) . . . . ?
C51A C52A C53A C47A -63.5(13) . . . . ?
C51A C52A C54A C49A 58.6(14) . . . . ?
C53A C47A C50A C49A 56.1(13) . . . . ?
C53A C52A C54A C49A -59.7(13) . . . . ?
C54A C49A C50A C47A -58.4(13) . . . . ?
C54A C52A C53A C47A 56.4(12) . . . . ?
C55A P3 C61A C62A 10(2) . . . . ?
C55A P3 C61A C66A -170(2) . . . . ?
C55A C56A C57A C58A -12(13) . . . . ?
C56A C55A C60A C59A 8(8) . . . . ?
C56A C57A C58A C59A 18(11) . . . . ?
C57A C58A C59A C60A -12(11) . . . . ?
C58A C59A C60A C55A -2(10) . . . . ?
C60A C55A C56A C57A -2(11) . . . . ?
C61A P3 C55A C56A -134(6) . . . . ?
C61A P3 C55A C60A 69(4) . . . . ?
C61A C62A C63A C64A 0.0(3) . . . . ?
C62A C61A C66A C65A 0.0(3) . . . . ?
C62A C63A C64A C65A 0.0(3) . . . . ?
C63A C64A C65A C66A 0.0(4) . . . . ?
C64A C65A C66A C61A 0.0(4) . . . . ?
C66A C61A C62A C63A 0.0(2) . . . . ?
C67A C68A O2A K1 -56.9(12) . . . . ?
C67A C68A O2A C69A 178.5(11) . . . . ?
C68A C67A O1A K1 -37.6(14) . . . . ?
C68A C67A O1A C78A 175.3(12) . . . . ?
C69A C70A O3A K1 42.9(12) . . . . ?
C69A C70A O3A C71A -172.7(11) . . . . ?
C70A C69A O2A K1 55.3(11) . . . . ?
C70A C69A O2A C68A 179.1(11) . . . . ?
C71A C72A O4A K1 -59.9(10) . . . . ?
C71A C72A O4A C73A -179.7(10) . . . . ?
C72A C71A O3A K1 -41.2(12) . . . . ?
C72A C71A O3A C70A 174.4(11) . . . . ?
C73A C74A O5A K1 33.9(15) . . . . ?
C73A C74A O5A C75A -175.6(12) . . . . ?
C74A C73A O4A K1 62.5(11) . . . . ?
C74A C73A O4A C72A -177.2(10) . . . . ?
C75A C76A O6A K1 -53.7(12) . . . . ?
C75A C76A O6A C77A -177.1(11) . . . . ?
C76A C75A O5A K1 -43.6(14) . . . . ?
C76A C75A O5A C74A 165.1(12) . . . . ?
C77A C78A O1A K1 35.2(15) . . . . ?
C77A C78A O1A C67A -178.1(12) . . . . ?
C78A C77A O6A K1 57.9(12) . . . . ?
C78A C77A O6A C76A -178.3(11) . . . . ?
O1A C67A C68A O2A 63.9(14) . . . . ?
O2A C69A C70A O3A -65.6(13) . . . . ?
O3A C71A C72A O4A 69.3(12) . . . . ?
O4A C73A C74A O5A -65.3(14) . . . . ?
O5A C75A C76A O6A 66.2(15) . . . . ?
O6A C77A C78A O1A -63.2(15) . . . . ?

loop_
_twin_individual_id
_twin_individual_mass_fraction_refined
1 0.64(4)
2 0.157(8)
3 0.20(4)
